data_4066885
loop_
_publ_author_name
'Yuki, Masahiro'
'Miyake, Yoshihiro'
'Nishibayashi, Yoshiaki'

_publ_section_title
;
 Preparation and Reactivity of a Ruthenium Complex Bearing a
 2,6-Bis(trimethylsilyl)benzenethiolate Ligand
;
_journal_issue 18
_journal_name_full Organometallics
_journal_page_first 4148
_journal_paper_doi 10.1021/om100689f
_journal_volume 29
_journal_year 2010
_chemical_formula_sum 'C32 H51 Cl Ru2 S Si2'
_chemical_formula_weight 761.56
_chemical_name_systematic
;
 ?
;
_space_group_IT_number 14
_symmetry_cell_setting monoclinic
_symmetry_space_group_name_Hall '-P 2yn'
_symmetry_space_group_name_H-M 'P 1 21/n 1'
_atom_sites_solution_hydrogens geom
_atom_sites_solution_primary direct
_atom_sites_solution_secondary difmap
_audit_creation_method SHELXL-97
_cell_angle_alpha 90.00
_cell_angle_beta 109.5860(10)
_cell_angle_gamma 90.00
_cell_formula_units_Z 8
_cell_length_a 14.9562(5)
_cell_length_b 26.9734(8)
_cell_length_c 18.6671(7)
_cell_measurement_temperature 173(1)
_cell_volume 7094.9(4)
_computing_structure_refinement 'SHELXL-97 (Sheldrick, 2008)'
_diffrn_ambient_temperature 173(1)
_diffrn_measured_fraction_theta_full 0.997
_diffrn_measured_fraction_theta_max 0.997
_diffrn_radiation_monochromator graphite
_diffrn_radiation_source 'fine-focus sealed tube'
_diffrn_radiation_type MoK\a
_diffrn_radiation_wavelength 0.71069
_diffrn_reflns_av_R_equivalents 0.0849
_diffrn_reflns_av_sigmaI/netI 0.0736
_diffrn_reflns_limit_h_max 18
_diffrn_reflns_limit_h_min -19
_diffrn_reflns_limit_k_max 34
_diffrn_reflns_limit_k_min -34
_diffrn_reflns_limit_l_max 24
_diffrn_reflns_limit_l_min -24
_diffrn_reflns_number 68342
_diffrn_reflns_theta_full 27.45
_diffrn_reflns_theta_max 27.45
_diffrn_reflns_theta_min 3.02
_exptl_absorpt_coefficient_mu 1.072
_exptl_absorpt_correction_T_max 1.0000
_exptl_absorpt_correction_T_min 0.6170
_exptl_absorpt_correction_type empirical
_exptl_crystal_colour wine-red
_exptl_crystal_density_diffrn 1.426
_exptl_crystal_density_method 'not measured'
_exptl_crystal_description platelet
_exptl_crystal_F_000 3136
_exptl_crystal_size_max 0.30
_exptl_crystal_size_mid 0.20
_exptl_crystal_size_min 0.15
_refine_diff_density_max 1.211
_refine_diff_density_min -1.450
_refine_diff_density_rms 0.141
_refine_ls_extinction_method none
_refine_ls_goodness_of_fit_ref 1.079
_refine_ls_hydrogen_treatment riding
_refine_ls_matrix_type full
_refine_ls_number_parameters 707
_refine_ls_number_reflns 16158
_refine_ls_number_restraints 0
_refine_ls_restrained_S_all 1.079
_refine_ls_R_factor_all 0.1324
_refine_ls_R_factor_gt 0.0600
_refine_ls_shift/su_max 0.001
_refine_ls_shift/su_mean 0.000
_refine_ls_structure_factor_coef Fsqd
_refine_ls_weighting_details 'calc w=1/[\s^2^(Fo^2^)+(0.0924P)^2^+0.0000P] where P=(Fo^2^+2Fc^2^)/3'
_refine_ls_weighting_scheme calc
_refine_ls_wR_factor_gt 0.1466
_refine_ls_wR_factor_ref 0.1922
_reflns_number_gt 8574
_reflns_number_total 16158
_reflns_threshold_expression >2\s(I)
_cod_data_source_file om100689f_si_001.cif
_cod_data_source_block 5
_cod_original_sg_symbol_H-M 'P 21/n'
_cod_database_code 4066885

loop_
_symmetry_equiv_pos_as_xyz
'x, y, z'
'-x+1/2, y+1/2, -z+1/2'
'-x, -y, -z'
'x-1/2, -y-1/2, z-1/2'

loop_
_atom_site_label
_atom_site_type_symbol
_atom_site_fract_x
_atom_site_fract_y
_atom_site_fract_z
_atom_site_U_iso_or_equiv
_atom_site_adp_type
_atom_site_occupancy
_atom_site_symmetry_multiplicity
_atom_site_calc_flag
_atom_site_refinement_flags
C1 C 0.2273(4) 0.38686(19) 0.7660(3) 0.0373(13) Uani 1 1 d .
C2 C 0.2516(4) 0.3672(2) 0.8418(4) 0.0426(15) Uani 1 1 d .
C3 C 0.1877(4) 0.3327(2) 0.8565(4) 0.0465(16) Uani 1 1 d .
H3 H 0.2015 0.3200 0.9053 0.056 Uiso 1 1 calc R
C4 C 0.1044(4) 0.3174(2) 0.7992(5) 0.0533(19) Uani 1 1 d .
H4 H 0.0625 0.2959 0.8106 0.064 Uiso 1 1 calc R
C5 C 0.0848(4) 0.3348(2) 0.7249(4) 0.0511(18) Uani 1 1 d .
H5 H 0.0306 0.3235 0.6870 0.061 Uiso 1 1 calc R
C6 C 0.1459(4) 0.3697(2) 0.7052(4) 0.0498(17) Uani 1 1 d .
C7 C 0.4726(5) 0.3902(3) 0.9050(5) 0.084(3) Uani 1 1 d .
H7A H 0.4743 0.4194 0.8761 0.126 Uiso 1 1 calc R
H7B H 0.4777 0.3613 0.8766 0.126 Uiso 1 1 calc R
H7C H 0.5246 0.3909 0.9522 0.126 Uiso 1 1 calc R
C8 C 0.3302(6) 0.4492(3) 0.9584(5) 0.094(3) Uani 1 1 d .
H8A H 0.3799 0.4583 1.0043 0.141 Uiso 1 1 calc R
H8B H 0.2713 0.4468 0.9681 0.141 Uiso 1 1 calc R
H8C H 0.3248 0.4739 0.9201 0.141 Uiso 1 1 calc R
C9 C 0.3771(6) 0.3431(3) 1.0053(4) 0.082(2) Uani 1 1 d .
H9A H 0.3940 0.3113 0.9908 0.122 Uiso 1 1 calc R
H9B H 0.3195 0.3402 1.0170 0.122 Uiso 1 1 calc R
H9C H 0.4271 0.3549 1.0493 0.122 Uiso 1 1 calc R
C10 C 0.2046(7) 0.3995(3) 0.5644(5) 0.098(3) Uani 1 1 d .
H10A H 0.1824 0.3897 0.5119 0.147 Uiso 1 1 calc R
H10B H 0.2576 0.3792 0.5922 0.147 Uiso 1 1 calc R
H10C H 0.2241 0.4336 0.5682 0.147 Uiso 1 1 calc R
C11 C 0.0414(6) 0.4518(2) 0.5957(5) 0.074(2) Uani 1 1 d .
H11A H 0.0718 0.4724 0.6390 0.111 Uiso 1 1 calc R
H11B H -0.0225 0.4449 0.5935 0.111 Uiso 1 1 calc R
H11C H 0.0403 0.4688 0.5502 0.111 Uiso 1 1 calc R
C12 C 0.0212(6) 0.3453(3) 0.5446(5) 0.098(3) Uani 1 1 d .
H12A H 0.0029 0.3546 0.4920 0.147 Uiso 1 1 calc R
H12B H -0.0339 0.3444 0.5600 0.147 Uiso 1 1 calc R
H12C H 0.0502 0.3131 0.5515 0.147 Uiso 1 1 calc R
C13 C 0.3513(5) 0.2688(2) 0.7427(5) 0.059(2) Uani 1 1 d .
C14 C 0.2685(5) 0.2578(2) 0.6771(4) 0.0575(19) Uani 1 1 d .
C15 C 0.2043(5) 0.2299(2) 0.7025(5) 0.062(2) Uani 1 1 d .
C16 C 0.2449(6) 0.2224(2) 0.7807(5) 0.064(2) Uani 1 1 d .
C17 C 0.3354(6) 0.2442(3) 0.8069(5) 0.066(2) Uani 1 1 d .
C18 C 0.4380(6) 0.2961(3) 0.7409(6) 0.092(3) Uani 1 1 d .
H18A H 0.4739 0.2752 0.7189 0.137 Uiso 1 1 calc R
H18B H 0.4764 0.3048 0.7918 0.137 Uiso 1 1 calc R
H18C H 0.4193 0.3256 0.7110 0.137 Uiso 1 1 calc R
C19 C 0.2611(8) 0.2685(3) 0.5975(5) 0.097(3) Uani 1 1 d .
H19A H 0.2845 0.2407 0.5769 0.146 Uiso 1 1 calc R
H19B H 0.2982 0.2973 0.5962 0.146 Uiso 1 1 calc R
H19C H 0.1960 0.2744 0.5677 0.146 Uiso 1 1 calc R
C20 C 0.1104(6) 0.2098(3) 0.6530(6) 0.104(4) Uani 1 1 d .
H20A H 0.1163 0.1750 0.6447 0.156 Uiso 1 1 calc R
H20B H 0.0907 0.2268 0.6050 0.156 Uiso 1 1 calc R
H20C H 0.0640 0.2147 0.6775 0.156 Uiso 1 1 calc R
C21 C 0.1996(8) 0.1939(3) 0.8298(6) 0.110(4) Uani 1 1 d .
H21A H 0.1320 0.1985 0.8104 0.165 Uiso 1 1 calc R
H21B H 0.2240 0.2059 0.8811 0.165 Uiso 1 1 calc R
H21C H 0.2140 0.1592 0.8289 0.165 Uiso 1 1 calc R
C22 C 0.4064(7) 0.2398(3) 0.8856(5) 0.096(3) Uani 1 1 d .
H22A H 0.3737 0.2379 0.9218 0.144 Uiso 1 1 calc R
H22B H 0.4473 0.2682 0.8964 0.144 Uiso 1 1 calc R
H22C H 0.4437 0.2103 0.8889 0.144 Uiso 1 1 calc R
C23 C 0.3134(5) 0.5566(2) 0.7130(5) 0.061(2) Uani 1 1 d .
C24 C 0.3487(6) 0.5616(2) 0.7934(5) 0.062(2) Uani 1 1 d .
C25 C 0.2743(10) 0.5804(3) 0.8177(8) 0.111(5) Uani 1 1 d .
C26 C 0.1934(10) 0.5873(4) 0.7523(15) 0.189(12) Uani 1 1 d .
C27 C 0.2174(7) 0.5713(4) 0.6895(10) 0.149(7) Uani 1 1 d .
C28 C 0.3701(8) 0.5397(3) 0.6645(6) 0.102(3) Uani 1 1 d .
C29 C 0.4515(6) 0.5509(3) 0.8418(5) 0.100(3) Uani 1 1 d .
C30 C 0.2836(17) 0.5914(4) 0.8990(11) 0.242(12) Uani 1 1 d .
C31 C 0.1013(11) 0.6067(4) 0.7553(17) 0.323(17) Uani 1 1 d .
C32 C 0.1538(10) 0.5711(5) 0.6037(10) 0.267(13) Uani 1 1 d .
C33 C 0.7859(4) 0.3356(2) 0.7479(4) 0.0431(15) Uani 1 1 d .
C34 C 0.8574(5) 0.3571(2) 0.8133(4) 0.0582(19) Uani 1 1 d .
C35 C 0.9246(5) 0.3900(2) 0.7982(6) 0.077(3) Uani 1 1 d .
H35 H 0.9739 0.4026 0.8392 0.092 Uiso 1 1 calc R
C36 C 0.9192(5) 0.4037(2) 0.7260(7) 0.081(3) Uani 1 1 d .
H36 H 0.9642 0.4251 0.7188 0.098 Uiso 1 1 calc R
C37 C 0.8448(5) 0.3851(2) 0.6625(5) 0.066(2) Uani 1 1 d .
H37 H 0.8403 0.3950 0.6137 0.079 Uiso 1 1 calc R
C38 C 0.7761(5) 0.3511(2) 0.6732(4) 0.0490(17) Uani 1 1 d .
C39 C 0.9533(10) 0.3921(4) 0.9771(7) 0.184(8) Uani 1 1 d .
H39A H 1.0144 0.3925 0.9708 0.276 Uiso 1 1 calc R
H39B H 0.9609 0.3859 1.0294 0.276 Uiso 1 1 calc R
H39C H 0.9227 0.4235 0.9621 0.276 Uiso 1 1 calc R
C40 C 0.9500(9) 0.2823(3) 0.9365(6) 0.147(5) Uani 1 1 d .
H40A H 0.9219 0.2590 0.9615 0.221 Uiso 1 1 calc R
H40B H 1.0132 0.2900 0.9690 0.221 Uiso 1 1 calc R
H40C H 0.9523 0.2681 0.8899 0.221 Uiso 1 1 calc R
C41 C 0.7648(11) 0.3341(4) 0.9388(6) 0.150(6) Uani 1 1 d .
H41A H 0.7175 0.3564 0.9078 0.225 Uiso 1 1 calc R
H41B H 0.7777 0.3419 0.9914 0.225 Uiso 1 1 calc R
H41C H 0.7420 0.3006 0.9292 0.225 Uiso 1 1 calc R
C42 C 0.5610(6) 0.3259(4) 0.5909(5) 0.090(3) Uani 1 1 d .
H42A H 0.5584 0.3038 0.6306 0.136 Uiso 1 1 calc R
H42B H 0.5164 0.3152 0.5433 0.136 Uiso 1 1 calc R
H42C H 0.5452 0.3589 0.6020 0.136 Uiso 1 1 calc R
C43 C 0.7174(7) 0.2626(3) 0.5633(5) 0.093(3) Uani 1 1 d .
H43A H 0.7156 0.2399 0.6025 0.139 Uiso 1 1 calc R
H43B H 0.7804 0.2637 0.5609 0.139 Uiso 1 1 calc R
H43C H 0.6739 0.2517 0.5153 0.139 Uiso 1 1 calc R
C44 C 0.6810(9) 0.3651(3) 0.5023(5) 0.113(4) Uani 1 1 d .
H44A H 0.6359 0.3520 0.4566 0.170 Uiso 1 1 calc R
H44B H 0.7430 0.3653 0.4975 0.170 Uiso 1 1 calc R
H44C H 0.6633 0.3983 0.5102 0.170 Uiso 1 1 calc R
C45 C 0.6501(4) 0.4554(2) 0.7408(4) 0.0546(18) Uani 1 1 d .
C46 C 0.6749(6) 0.4746(3) 0.6780(5) 0.067(2) Uani 1 1 d .
C47 C 0.7636(6) 0.4994(2) 0.7081(6) 0.070(2) Uani 1 1 d .
C48 C 0.7941(5) 0.4957(2) 0.7886(6) 0.071(2) Uani 1 1 d .
C49 C 0.7218(5) 0.4701(2) 0.8070(5) 0.065(2) Uani 1 1 d .
C50 C 0.5612(5) 0.4282(3) 0.7362(6) 0.083(3) Uani 1 1 d .
H50A H 0.5771 0.3986 0.7664 0.124 Uiso 1 1 calc R
H50B H 0.5275 0.4196 0.6843 0.124 Uiso 1 1 calc R
H50C H 0.5220 0.4491 0.7551 0.124 Uiso 1 1 calc R
C51 C 0.6130(8) 0.4753(4) 0.5967(5) 0.111(4) Uani 1 1 d .
H51A H 0.5746 0.5047 0.5869 0.166 Uiso 1 1 calc R
H51B H 0.5727 0.4466 0.5861 0.166 Uiso 1 1 calc R
H51C H 0.6517 0.4751 0.5648 0.166 Uiso 1 1 calc R
C52 C 0.8162(8) 0.5258(3) 0.6634(7) 0.128(5) Uani 1 1 d .
H52A H 0.7978 0.5601 0.6578 0.192 Uiso 1 1 calc R
H52B H 0.8010 0.5108 0.6141 0.192 Uiso 1 1 calc R
H52C H 0.8832 0.5234 0.6898 0.192 Uiso 1 1 calc R
C53 C 0.8830(6) 0.5187(3) 0.8444(6) 0.108(4) Uani 1 1 d .
H53A H 0.9352 0.5141 0.8260 0.162 Uiso 1 1 calc R
H53B H 0.8972 0.5030 0.8931 0.162 Uiso 1 1 calc R
H53C H 0.8728 0.5535 0.8493 0.162 Uiso 1 1 calc R
C54 C 0.7177(7) 0.4640(3) 0.8869(5) 0.095(3) Uani 1 1 d .
H54A H 0.6875 0.4924 0.8998 0.142 Uiso 1 1 calc R
H54B H 0.7810 0.4609 0.9225 0.142 Uiso 1 1 calc R
H54C H 0.6821 0.4347 0.8890 0.142 Uiso 1 1 calc R
C55 C 0.6892(5) 0.1681(2) 0.8082(4) 0.0529(17) Uani 1 1 d .
C56 C 0.7839(6) 0.1530(3) 0.8430(7) 0.094(3) Uani 1 1 d .
C57 C 0.8170(9) 0.1362(3) 0.7903(11) 0.136(7) Uani 1 1 d .
C58 C 0.7513(12) 0.1390(3) 0.7164(8) 0.133(6) Uani 1 1 d .
C59 C 0.6625(6) 0.1615(2) 0.7292(5) 0.063(2) Uani 1 1 d .
C60 C 0.6243(8) 0.1869(3) 0.8499(6) 0.099(3) Uani 1 1 d .
C61 C 0.8362(9) 0.1567(5) 0.9334(8) 0.180(7) Uani 1 1 d .
C62 C 0.9226(10) 0.1156(4) 0.8108(14) 0.242(12) Uani 1 1 d .
C63 C 0.7655(18) 0.1240(4) 0.6472(11) 0.316(16) Uani 1 1 d .
C64 C 0.5694(8) 0.1717(4) 0.6712(6) 0.147(6) Uani 1 1 d .
Si1 Si 0.35867(14) 0.38825(7) 0.92465(12) 0.0551(5) Uani 1 1 d .
Si2 Si 0.10864(16) 0.39206(7) 0.60432(13) 0.0679(6) Uani 1 1 d .
Si3 Si 0.8767(3) 0.34061(9) 0.91484(17) 0.1140(12) Uani 1 1 d .
Si4 Si 0.68279(18) 0.32545(8) 0.58517(13) 0.0672(6) Uani 1 1 d .
S1 S 0.29776(11) 0.43425(5) 0.74682(10) 0.0486(4) Uani 1 1 d .
S2 S 0.71068(12) 0.28975(6) 0.76311(11) 0.0510(4) Uani 1 1 d .
Cl1 Cl 0.11050(12) 0.48007(6) 0.80559(13) 0.0686(6) Uani 1 1 d .
Cl2 Cl 0.91515(13) 0.23880(6) 0.73691(15) 0.0797(7) Uani 1 1 d .
Ru1 Ru 0.22631(3) 0.300938(16) 0.76202(3) 0.03886(15) Uani 1 1 d .
Ru2 Ru 0.23517(4) 0.511119(18) 0.76384(4) 0.05622(19) Uani 1 1 d .
Ru3 Ru 0.78359(4) 0.422131(17) 0.74041(3) 0.04751(17) Uani 1 1 d .
Ru4 Ru 0.77805(4) 0.211200(18) 0.76396(4) 0.05486(19) Uani 1 1 d .

loop_
_atom_site_aniso_label
_atom_site_aniso_U_11
_atom_site_aniso_U_22
_atom_site_aniso_U_33
_atom_site_aniso_U_23
_atom_site_aniso_U_13
_atom_site_aniso_U_12
C1 0.036(3) 0.026(3) 0.046(4) 0.005(2) 0.009(3) 0.001(2)
C2 0.044(3) 0.034(3) 0.057(4) -0.012(3) 0.027(3) -0.001(3)
C3 0.050(4) 0.035(3) 0.064(5) 0.001(3) 0.031(4) 0.006(3)
C4 0.037(4) 0.028(3) 0.107(6) -0.007(3) 0.040(4) -0.001(3)
C5 0.027(3) 0.031(3) 0.088(6) -0.003(3) 0.009(3) 0.008(2)
C6 0.044(4) 0.027(3) 0.073(5) -0.002(3) 0.013(3) 0.007(3)
C7 0.051(5) 0.104(6) 0.079(6) 0.013(5) -0.001(4) -0.007(4)
C8 0.100(7) 0.071(5) 0.087(7) -0.039(5) 0.000(5) 0.001(5)
C9 0.103(7) 0.084(6) 0.051(5) -0.008(4) 0.016(5) -0.001(5)
C10 0.135(9) 0.081(6) 0.068(7) 0.006(5) 0.022(6) 0.013(6)
C11 0.077(5) 0.052(4) 0.076(6) 0.018(4) 0.002(4) 0.011(4)
C12 0.099(7) 0.065(5) 0.087(7) 0.003(5) -0.025(5) 0.015(5)
C13 0.044(4) 0.047(4) 0.097(6) -0.009(4) 0.041(4) 0.015(3)
C14 0.064(5) 0.044(3) 0.069(5) -0.008(3) 0.028(4) 0.016(3)
C15 0.063(5) 0.030(3) 0.095(7) -0.012(4) 0.032(5) 0.012(3)
C16 0.075(5) 0.029(3) 0.106(7) 0.011(4) 0.056(5) 0.023(3)
C17 0.071(5) 0.063(4) 0.073(6) 0.007(4) 0.035(5) 0.037(4)
C18 0.071(6) 0.092(6) 0.133(9) 0.007(6) 0.062(6) 0.008(5)
C19 0.143(9) 0.109(7) 0.050(6) 0.001(5) 0.046(6) 0.035(6)
C20 0.090(7) 0.056(5) 0.158(10) -0.062(6) 0.028(6) -0.017(5)
C21 0.180(10) 0.036(4) 0.174(11) 0.020(5) 0.139(9) 0.016(5)
C22 0.103(7) 0.099(6) 0.075(7) 0.023(5) 0.015(5) 0.061(6)
C23 0.052(4) 0.038(3) 0.077(6) 0.013(3) 0.001(4) -0.020(3)
C24 0.082(5) 0.026(3) 0.079(6) -0.011(3) 0.027(5) -0.018(3)
C25 0.157(10) 0.037(4) 0.199(13) -0.041(6) 0.138(11) -0.040(6)
C26 0.095(9) 0.042(6) 0.48(4) 0.075(11) 0.158(16) 0.016(6)
C27 0.049(6) 0.062(6) 0.29(2) 0.096(9) -0.011(8) -0.021(5)
C28 0.170(10) 0.073(5) 0.093(7) -0.014(5) 0.083(7) -0.045(6)
C29 0.073(6) 0.105(7) 0.086(7) 0.019(5) -0.020(5) -0.042(5)
C30 0.50(3) 0.089(8) 0.29(2) -0.113(11) 0.33(2) -0.130(13)
C31 0.147(13) 0.082(8) 0.83(5) 0.124(17) 0.29(2) 0.063(8)
C32 0.169(12) 0.202(13) 0.261(19) 0.202(14) -0.150(13) -0.122(11)
C33 0.034(3) 0.029(3) 0.062(5) -0.005(3) 0.010(3) 0.005(2)
C34 0.057(4) 0.035(3) 0.072(5) 0.002(3) 0.007(4) 0.017(3)
C35 0.037(4) 0.033(4) 0.133(9) -0.012(4) -0.008(5) 0.009(3)
C36 0.036(4) 0.033(4) 0.184(11) -0.010(5) 0.048(6) 0.001(3)
C37 0.066(5) 0.031(3) 0.124(7) 0.004(4) 0.062(5) 0.009(3)
C38 0.055(4) 0.036(3) 0.068(5) -0.003(3) 0.037(4) 0.003(3)
C39 0.258(17) 0.082(7) 0.104(10) -0.008(6) -0.081(10) 0.050(9)
C40 0.207(13) 0.075(6) 0.098(9) 0.019(6) -0.031(8) 0.060(8)
C41 0.290(19) 0.101(8) 0.080(8) 0.007(6) 0.087(10) 0.034(10)
C42 0.069(6) 0.112(7) 0.075(7) -0.018(5) 0.004(5) -0.017(5)
C43 0.138(9) 0.062(5) 0.082(7) -0.024(4) 0.042(6) -0.001(5)
C44 0.201(12) 0.091(6) 0.065(7) 0.001(5) 0.069(7) 0.016(7)
C45 0.039(4) 0.048(4) 0.081(6) -0.004(4) 0.026(4) 0.023(3)
C46 0.069(5) 0.055(4) 0.081(6) 0.006(4) 0.030(5) 0.026(4)
C47 0.079(6) 0.030(3) 0.118(8) 0.010(4) 0.054(6) 0.024(4)
C48 0.057(5) 0.024(3) 0.131(8) -0.015(4) 0.031(5) 0.008(3)
C49 0.065(5) 0.040(4) 0.085(6) -0.017(4) 0.017(4) 0.014(3)
C50 0.059(5) 0.077(5) 0.126(8) -0.012(5) 0.047(5) 0.005(4)
C51 0.142(9) 0.113(8) 0.065(7) 0.024(5) 0.018(6) 0.066(7)
C52 0.173(11) 0.046(4) 0.228(14) 0.038(6) 0.152(11) 0.018(6)
C53 0.068(6) 0.059(5) 0.174(11) -0.050(6) 0.011(6) -0.004(4)
C54 0.128(8) 0.089(6) 0.070(7) -0.016(5) 0.037(6) 0.026(6)
C55 0.049(4) 0.045(3) 0.066(5) 0.004(3) 0.021(4) -0.011(3)
C56 0.051(5) 0.070(5) 0.148(10) 0.049(6) 0.015(6) -0.011(4)
C57 0.137(11) 0.042(5) 0.31(2) 0.008(9) 0.178(14) 0.005(6)
C58 0.253(17) 0.040(5) 0.178(13) -0.043(7) 0.170(13) -0.075(8)
C59 0.088(6) 0.044(4) 0.068(6) -0.003(3) 0.038(5) -0.023(4)
C60 0.138(9) 0.081(6) 0.120(8) -0.014(5) 0.097(8) -0.029(6)
C61 0.124(10) 0.185(13) 0.154(13) 0.095(10) -0.054(9) -0.059(9)
C62 0.139(11) 0.091(8) 0.57(4) 0.096(14) 0.222(18) 0.046(8)
C63 0.71(4) 0.097(8) 0.38(2) -0.145(12) 0.50(3) -0.191(15)
C64 0.139(9) 0.145(9) 0.085(8) 0.051(7) -0.057(7) -0.101(8)
Si1 0.0552(12) 0.0526(10) 0.0527(13) -0.0031(9) 0.0118(10) -0.0017(9)
Si2 0.0706(14) 0.0476(11) 0.0656(15) 0.0041(10) -0.0037(11) 0.0064(10)
Si3 0.175(3) 0.0563(14) 0.0689(19) -0.0022(12) -0.0149(19) 0.0315(17)
Si4 0.0889(16) 0.0587(12) 0.0571(14) -0.0056(10) 0.0286(12) -0.0005(11)
S1 0.0427(9) 0.0343(8) 0.0695(12) 0.0072(7) 0.0199(8) -0.0027(7)
S2 0.0490(9) 0.0375(8) 0.0743(13) 0.0046(8) 0.0310(9) 0.0008(7)
Cl1 0.0445(9) 0.0428(9) 0.1231(18) 0.0024(9) 0.0342(11) -0.0071(7)
Cl2 0.0502(10) 0.0424(9) 0.161(2) -0.0053(11) 0.0545(13) -0.0105(8)
Ru1 0.0360(3) 0.0263(2) 0.0564(3) 0.0020(2) 0.0183(2) 0.00406(19)
Ru2 0.0372(3) 0.0288(3) 0.0985(5) 0.0100(3) 0.0174(3) -0.0029(2)
Ru3 0.0402(3) 0.0285(2) 0.0756(4) -0.0001(2) 0.0216(3) 0.0047(2)
Ru4 0.0468(3) 0.0316(3) 0.0945(5) 0.0020(3) 0.0347(3) -0.0034(2)

loop_
_atom_type_symbol
_atom_type_description
_atom_type_scat_dispersion_real
_atom_type_scat_dispersion_imag
_atom_type_scat_source
C C 0.0033 0.0016 'International Tables Vol C Tables 4.2.6.8 and 6.1.1.4'
H H 0.0000 0.0000 'International Tables Vol C Tables 4.2.6.8 and 6.1.1.4'
Si Si 0.0817 0.0704 'International Tables Vol C Tables 4.2.6.8 and 6.1.1.4'
S S 0.1246 0.1234 'International Tables Vol C Tables 4.2.6.8 and 6.1.1.4'
Cl Cl 0.1484 0.1585 'International Tables Vol C Tables 4.2.6.8 and 6.1.1.4'
Ru Ru -1.2594 0.8363 'International Tables Vol C Tables 4.2.6.8 and 6.1.1.4'

loop_
_geom_angle_atom_site_label_1
_geom_angle_atom_site_label_2
_geom_angle_atom_site_label_3
_geom_angle
C6 C1 C2 121.8(5)
C6 C1 S1 118.6(5)
C2 C1 S1 119.6(4)
C6 C1 Ru1 70.0(3)
C2 C1 Ru1 70.1(3)
S1 C1 Ru1 135.6(3)
C3 C2 C1 117.7(6)
C3 C2 Si1 118.3(5)
C1 C2 Si1 123.8(4)
C3 C2 Ru1 68.8(3)
C1 C2 Ru1 73.4(3)
Si1 C2 Ru1 132.6(3)
C4 C3 C2 121.7(6)
C4 C3 Ru1 71.4(4)
C2 C3 Ru1 74.1(3)
C4 C3 H3 119.1
C2 C3 H3 119.1
Ru1 C3 H3 127.5
C5 C4 C3 119.6(6)
C5 C4 Ru1 71.1(3)
C3 C4 Ru1 71.5(3)
C5 C4 H4 120.2
C3 C4 H4 120.2
Ru1 C4 H4 129.6
C4 C5 C6 122.1(6)
C4 C5 Ru1 71.8(3)
C6 C5 Ru1 74.1(3)
C4 C5 H5 118.9
C6 C5 H5 118.9
Ru1 C5 H5 127.3
C1 C6 C5 116.7(6)
C1 C6 Si2 125.3(5)
C5 C6 Si2 117.8(5)
C1 C6 Ru1 73.6(3)
C5 C6 Ru1 68.3(3)
Si2 C6 Ru1 131.6(3)
Si1 C7 H7A 109.5
Si1 C7 H7B 109.5
H7A C7 H7B 109.5
Si1 C7 H7C 109.5
H7A C7 H7C 109.5
H7B C7 H7C 109.5
Si1 C8 H8A 109.5
Si1 C8 H8B 109.5
H8A C8 H8B 109.5
Si1 C8 H8C 109.5
H8A C8 H8C 109.5
H8B C8 H8C 109.5
Si1 C9 H9A 109.5
Si1 C9 H9B 109.5
H9A C9 H9B 109.5
Si1 C9 H9C 109.5
H9A C9 H9C 109.5
H9B C9 H9C 109.5
Si2 C10 H10A 109.5
Si2 C10 H10B 109.5
H10A C10 H10B 109.5
Si2 C10 H10C 109.5
H10A C10 H10C 109.5
H10B C10 H10C 109.5
Si2 C11 H11A 109.5
Si2 C11 H11B 109.5
H11A C11 H11B 109.5
Si2 C11 H11C 109.5
H11A C11 H11C 109.5
H11B C11 H11C 109.5
Si2 C12 H12A 109.5
Si2 C12 H12B 109.5
H12A C12 H12B 109.5
Si2 C12 H12C 109.5
H12A C12 H12C 109.5
H12B C12 H12C 109.5
C14 C13 C17 105.8(6)
C14 C13 C18 125.6(8)
C17 C13 C18 128.4(8)
C14 C13 Ru1 71.8(3)
C17 C13 Ru1 70.3(3)
C18 C13 Ru1 126.8(5)
C15 C14 C13 107.9(7)
C15 C14 C19 127.4(8)
C13 C14 C19 124.2(7)
C15 C14 Ru1 69.8(4)
C13 C14 Ru1 69.9(3)
C19 C14 Ru1 132.1(5)
C16 C15 C14 108.7(7)
C16 C15 C20 125.6(8)
C14 C15 C20 125.6(9)
C16 C15 Ru1 69.9(4)
C14 C15 Ru1 72.6(4)
C20 C15 Ru1 125.5(5)
C15 C16 C17 109.5(7)
C15 C16 C21 125.4(9)
C17 C16 C21 125.1(9)
C15 C16 Ru1 72.6(4)
C17 C16 Ru1 72.6(4)
C21 C16 Ru1 122.5(4)
C16 C17 C13 108.0(7)
C16 C17 C22 126.1(8)
C13 C17 C22 125.7(8)
C16 C17 Ru1 69.7(4)
C13 C17 Ru1 70.9(4)
C22 C17 Ru1 128.5(5)
C13 C18 H18A 109.5
C13 C18 H18B 109.5
H18A C18 H18B 109.5
C13 C18 H18C 109.5
H18A C18 H18C 109.5
H18B C18 H18C 109.5
C14 C19 H19A 109.5
C14 C19 H19B 109.5
H19A C19 H19B 109.5
C14 C19 H19C 109.5
H19A C19 H19C 109.5
H19B C19 H19C 109.5
C15 C20 H20A 109.5
C15 C20 H20B 109.5
H20A C20 H20B 109.5
C15 C20 H20C 109.5
H20A C20 H20C 109.5
H20B C20 H20C 109.5
C16 C21 H21A 109.5
C16 C21 H21B 109.5
H21A C21 H21B 109.5
C16 C21 H21C 109.5
H21A C21 H21C 109.5
H21B C21 H21C 109.5
C17 C22 H22A 109.5
C17 C22 H22B 109.5
H22A C22 H22B 109.5
C17 C22 H22C 109.5
H22A C22 H22C 109.5
H22B C22 H22C 109.5
C27 C23 C24 106.3(10)
C27 C23 C28 128.3(11)
C24 C23 C28 125.5(8)
C27 C23 Ru2 69.3(5)
C24 C23 Ru2 69.4(4)
C28 C23 Ru2 126.9(5)
C23 C24 C25 108.4(9)
C23 C24 C29 123.4(8)
C25 C24 C29 128.1(10)
C23 C24 Ru2 71.3(4)
C25 C24 Ru2 70.5(5)
C29 C24 Ru2 126.7(5)
C26 C25 C24 107.8(12)
C26 C25 C30 127.4(15)
C24 C25 C30 124.8(15)
C26 C25 Ru2 71.6(7)
C24 C25 Ru2 69.8(4)
C30 C25 Ru2 124.8(7)
C27 C26 C25 107.2(10)
C27 C26 C31 130(2)
C25 C26 C31 123(2)
C27 C26 Ru2 69.0(6)
C25 C26 Ru2 69.6(6)
C31 C26 Ru2 125.2(7)
C26 C27 C23 110.3(14)
C26 C27 C32 128.1(16)
C23 C27 C32 121.5(17)
C26 C27 Ru2 72.3(8)
C23 C27 Ru2 71.6(5)
C32 C27 Ru2 125.0(7)
C38 C33 C34 121.0(6)
C38 C33 S2 120.4(5)
C34 C33 S2 118.6(5)
C38 C33 Ru3 69.6(3)
C34 C33 Ru3 69.0(3)
S2 C33 Ru3 135.6(3)
C35 C34 C33 116.8(7)
C35 C34 Si3 117.6(6)
C33 C34 Si3 125.3(5)
C35 C34 Ru3 68.7(4)
C33 C34 Ru3 74.4(4)
Si3 C34 Ru3 132.0(3)
C36 C35 C34 122.8(7)
C36 C35 Ru3 71.4(4)
C34 C35 Ru3 73.8(4)
C36 C35 H35 118.6
C34 C35 H35 118.6
Ru3 C35 H35 128.7
C35 C36 C37 119.9(7)
C35 C36 Ru3 72.1(4)
C37 C36 Ru3 71.5(4)
C35 C36 H36 120.1
C37 C36 H36 120.1
Ru3 C36 H36 128.5
C36 C37 C38 120.3(8)
C36 C37 Ru3 70.8(4)
C38 C37 Ru3 73.9(4)
C36 C37 H37 119.8
C38 C37 H37 119.8
Ru3 C37 H37 127.5
C33 C38 C37 118.8(7)
C33 C38 Si4 123.4(4)
C37 C38 Si4 117.7(6)
C33 C38 Ru3 74.7(3)
C37 C38 Ru3 68.5(4)
Si4 C38 Ru3 132.3(3)
Si3 C39 H39A 109.5
Si3 C39 H39B 109.5
H39A C39 H39B 109.5
Si3 C39 H39C 109.5
H39A C39 H39C 109.5
H39B C39 H39C 109.5
Si3 C40 H40A 109.5
Si3 C40 H40B 109.5
H40A C40 H40B 109.5
Si3 C40 H40C 109.5
H40A C40 H40C 109.5
H40B C40 H40C 109.5
Si3 C41 H41A 109.5
Si3 C41 H41B 109.5
H41A C41 H41B 109.5
Si3 C41 H41C 109.5
H41A C41 H41C 109.5
H41B C41 H41C 109.5
Si4 C42 H42A 109.5
Si4 C42 H42B 109.5
H42A C42 H42B 109.5
Si4 C42 H42C 109.5
H42A C42 H42C 109.5
H42B C42 H42C 109.5
Si4 C43 H43A 109.5
Si4 C43 H43B 109.5
H43A C43 H43B 109.5
Si4 C43 H43C 109.5
H43A C43 H43C 109.5
H43B C43 H43C 109.5
Si4 C44 H44A 109.5
Si4 C44 H44B 109.5
H44A C44 H44B 109.5
Si4 C44 H44C 109.5
H44A C44 H44C 109.5
H44B C44 H44C 109.5
C49 C45 C46 106.7(7)
C49 C45 C50 126.5(8)
C46 C45 C50 126.6(8)
C49 C45 Ru3 71.9(4)
C46 C45 Ru3 70.2(4)
C50 C45 Ru3 126.4(5)
C47 C46 C45 108.0(7)
C47 C46 C51 125.2(9)
C45 C46 C51 126.3(8)
C47 C46 Ru3 70.3(4)
C45 C46 Ru3 71.3(4)
C51 C46 Ru3 130.6(6)
C48 C47 C46 108.1(7)
C48 C47 C52 125.3(9)
C46 C47 C52 126.6(10)
C48 C47 Ru3 70.9(4)
C46 C47 Ru3 71.4(4)
C52 C47 Ru3 124.3(5)
C49 C48 C47 106.8(7)
C49 C48 C53 126.6(10)
C47 C48 C53 126.4(9)
C49 C48 Ru3 72.5(4)
C47 C48 Ru3 70.7(4)
C53 C48 Ru3 125.7(5)
C45 C49 C48 110.3(8)
C45 C49 C54 124.4(8)
C48 C49 C54 125.1(8)
C45 C49 Ru3 71.0(4)
C48 C49 Ru3 69.6(4)
C54 C49 Ru3 130.6(5)
C45 C50 H50A 109.5
C45 C50 H50B 109.5
H50A C50 H50B 109.5
C45 C50 H50C 109.5
H50A C50 H50C 109.5
H50B C50 H50C 109.5
C46 C51 H51A 109.5
C46 C51 H51B 109.5
H51A C51 H51B 109.5
C46 C51 H51C 109.5
H51A C51 H51C 109.5
H51B C51 H51C 109.5
C47 C52 H52A 109.5
C47 C52 H52B 109.5
H52A C52 H52B 109.5
C47 C52 H52C 109.5
H52A C52 H52C 109.5
H52B C52 H52C 109.5
C48 C53 H53A 109.5
C48 C53 H53B 109.5
H53A C53 H53B 109.5
C48 C53 H53C 109.5
H53A C53 H53C 109.5
H53B C53 H53C 109.5
C49 C54 H54A 109.5
C49 C54 H54B 109.5
H54A C54 H54B 109.5
C49 C54 H54C 109.5
H54A C54 H54C 109.5
H54B C54 H54C 109.5
C59 C55 C56 109.7(8)
C59 C55 C60 125.1(8)
C56 C55 C60 125.2(9)
C59 C55 Ru4 70.0(4)
C56 C55 Ru4 71.1(4)
C60 C55 Ru4 127.2(5)
C57 C56 C55 109.0(11)
C57 C56 C61 129.1(12)
C55 C56 C61 121.9(11)
C57 C56 Ru4 71.1(6)
C55 C56 Ru4 70.5(4)
C61 C56 Ru4 124.9(7)
C56 C57 C58 113.6(11)
C56 C57 C62 121.9(17)
C58 C57 C62 124.4(15)
C56 C57 Ru4 72.7(5)
C58 C57 Ru4 70.9(7)
C62 C57 Ru4 124.2(7)
C57 C58 C63 127.2(18)
C57 C58 C59 102.8(8)
C63 C58 C59 130.0(18)
C57 C58 Ru4 70.5(6)
C63 C58 Ru4 124.9(6)
C59 C58 Ru4 68.1(4)
C55 C59 C64 127.9(9)
C55 C59 C58 104.8(8)
C64 C59 C58 127.3(10)
C55 C59 Ru4 71.4(4)
C64 C59 Ru4 125.5(5)
C58 C59 Ru4 68.9(4)
C8 Si1 C7 111.7(4)
C8 Si1 C9 106.8(4)
C7 Si1 C9 106.2(4)
C8 Si1 C2 108.3(3)
C7 Si1 C2 115.1(3)
C9 Si1 C2 108.4(3)
C10 Si2 C6 115.7(4)
C10 Si2 C11 109.9(4)
C6 Si2 C11 109.4(3)
C10 Si2 C12 108.3(5)
C6 Si2 C12 106.9(4)
C11 Si2 C12 106.1(4)
C34 Si3 C41 114.6(5)
C34 Si3 C40 107.3(4)
C41 Si3 C40 111.8(6)
C34 Si3 C39 107.4(5)
C41 Si3 C39 108.8(6)
C40 Si3 C39 106.7(5)
C43 Si4 C42 111.6(4)
C43 Si4 C44 105.5(4)
C42 Si4 C44 107.5(5)
C43 Si4 C38 110.2(4)
C42 Si4 C38 113.5(3)
C44 Si4 C38 108.1(4)
C1 S1 Ru2 108.69(19)
C33 S2 Ru4 109.88(19)
C16 Ru1 C15 37.5(3)
C16 Ru1 C17 37.8(3)
C15 Ru1 C17 63.0(3)
C16 Ru1 C5 121.4(3)
C15 Ru1 C5 103.9(3)
C17 Ru1 C5 158.3(3)
C16 Ru1 C13 64.4(3)
C15 Ru1 C13 64.0(3)
C17 Ru1 C13 38.8(3)
C5 Ru1 C13 153.7(3)
C16 Ru1 C4 102.9(2)
C15 Ru1 C4 109.8(2)
C17 Ru1 C4 127.6(3)
C5 Ru1 C4 37.1(3)
C13 Ru1 C4 166.2(3)
C16 Ru1 C3 107.9(3)
C15 Ru1 C3 135.4(3)
C17 Ru1 C3 109.1(3)
C5 Ru1 C3 66.8(3)
C13 Ru1 C3 138.6(3)
C4 Ru1 C3 37.1(2)
C16 Ru1 C14 63.1(3)
C15 Ru1 C14 37.6(3)
C17 Ru1 C14 63.4(3)
C5 Ru1 C14 117.9(3)
C13 Ru1 C14 38.3(3)
C4 Ru1 C14 142.5(3)
C3 Ru1 C14 170.9(2)
C16 Ru1 C6 154.1(3)
C15 Ru1 C6 120.9(3)
C17 Ru1 C6 163.8(3)
C5 Ru1 C6 37.7(2)
C13 Ru1 C6 126.3(3)
C4 Ru1 C6 67.5(2)
C3 Ru1 C6 79.4(2)
C14 Ru1 C6 109.1(3)
C16 Ru1 C2 133.2(3)
C15 Ru1 C2 170.3(3)
C17 Ru1 C2 111.1(3)
C5 Ru1 C2 79.1(2)
C13 Ru1 C2 116.9(2)
C4 Ru1 C2 67.0(2)
C3 Ru1 C2 37.1(2)
C14 Ru1 C2 148.6(2)
C6 Ru1 C2 67.1(2)
C16 Ru1 C1 168.7(3)
C15 Ru1 C1 153.1(3)
C17 Ru1 C1 133.7(3)
C5 Ru1 C1 65.7(2)
C13 Ru1 C1 113.7(2)
C4 Ru1 C1 77.6(2)
C3 Ru1 C1 65.6(2)
C14 Ru1 C1 123.1(2)
C6 Ru1 C1 36.4(2)
C2 Ru1 C1 36.5(2)
C27 Ru2 C24 65.4(4)
C27 Ru2 C25 65.3(6)
C24 Ru2 C25 39.7(3)
C27 Ru2 C23 39.1(4)
C24 Ru2 C23 39.3(3)
C25 Ru2 C23 66.1(3)
C27 Ru2 C26 38.7(7)
C24 Ru2 C26 65.6(4)
C25 Ru2 C26 38.9(6)
C23 Ru2 C26 65.6(4)
C27 Ru2 S1 124.4(5)
C24 Ru2 S1 106.6(2)
C25 Ru2 S1 142.2(4)
C23 Ru2 S1 98.3(2)
C26 Ru2 S1 162.7(6)
C27 Ru2 Cl1 123.1(4)
C24 Ru2 Cl1 142.0(2)
C25 Ru2 Cl1 106.0(3)
C23 Ru2 Cl1 161.9(2)
C26 Ru2 Cl1 97.8(3)
S1 Ru2 Cl1 97.16(6)
C47 Ru3 C48 38.4(3)
C47 Ru3 C46 38.3(3)
C48 Ru3 C46 64.1(3)
C47 Ru3 C36 103.4(3)
C48 Ru3 C36 108.6(3)
C46 Ru3 C36 129.7(4)
C47 Ru3 C45 64.3(3)
C48 Ru3 C45 64.0(3)
C46 Ru3 C45 38.5(3)
C36 Ru3 C45 167.3(3)
C47 Ru3 C35 122.4(3)
C48 Ru3 C35 103.5(3)
C46 Ru3 C35 160.1(3)
C36 Ru3 C35 36.5(3)
C45 Ru3 C35 152.2(4)
C47 Ru3 C37 107.6(3)
C48 Ru3 C37 134.7(3)
C46 Ru3 C37 110.1(3)
C36 Ru3 C37 37.7(3)
C45 Ru3 C37 140.3(3)
C35 Ru3 C37 66.6(3)
C47 Ru3 C49 63.0(3)
C48 Ru3 C49 37.9(3)
C46 Ru3 C49 62.6(3)
C36 Ru3 C49 141.6(3)
C45 Ru3 C49 37.0(3)
C35 Ru3 C49 118.0(3)
C37 Ru3 C49 170.5(3)
C47 Ru3 C34 155.1(3)
C48 Ru3 C34 120.5(3)
C46 Ru3 C34 162.0(3)
C36 Ru3 C34 67.2(3)
C45 Ru3 C34 125.1(3)
C35 Ru3 C34 37.5(3)
C37 Ru3 C34 79.6(3)
C49 Ru3 C34 109.2(3)
C47 Ru3 C38 133.0(3)
C48 Ru3 C38 170.6(3)
C46 Ru3 C38 111.3(3)
C36 Ru3 C38 67.5(3)
C45 Ru3 C38 118.1(2)
C35 Ru3 C38 78.5(3)
C37 Ru3 C38 37.6(2)
C49 Ru3 C38 148.8(3)
C34 Ru3 C38 66.6(2)
C47 Ru3 C33 167.7(3)
C48 Ru3 C33 153.3(3)
C46 Ru3 C33 132.5(3)
C36 Ru3 C33 77.6(2)
C45 Ru3 C33 113.8(2)
C35 Ru3 C33 65.5(2)
C37 Ru3 C33 65.5(2)
C49 Ru3 C33 123.6(3)
C34 Ru3 C33 36.6(2)
C38 Ru3 C33 35.7(2)
C59 Ru4 C57 66.3(4)
C59 Ru4 C58 43.0(4)
C57 Ru4 C58 38.6(5)
C59 Ru4 C55 38.6(3)
C57 Ru4 C55 63.1(3)
C58 Ru4 C55 66.8(3)
C59 Ru4 C56 65.5(3)
C57 Ru4 C56 36.2(4)
C58 Ru4 C56 64.7(4)
C55 Ru4 C56 38.5(3)
C59 Ru4 S2 105.5(2)
C57 Ru4 S2 161.7(3)
C58 Ru4 S2 143.7(5)
C55 Ru4 S2 100.00(19)
C56 Ru4 S2 125.9(3)
C59 Ru4 Cl2 143.6(2)
C57 Ru4 Cl2 99.1(3)
C58 Ru4 Cl2 104.6(3)
C55 Ru4 Cl2 160.63(19)
C56 Ru4 Cl2 122.4(2)
S2 Ru4 Cl2 96.56(6)

loop_
_geom_bond_atom_site_label_1
_geom_bond_atom_site_label_2
_geom_bond_distance
C1 C6 1.436(8)
C1 C2 1.438(8)
C1 S1 1.768(5)
C1 Ru1 2.319(5)
C2 C3 1.426(8)
C2 Si1 1.902(7)
C2 Ru1 2.275(5)
C3 C4 1.404(9)
C3 Ru1 2.205(6)
C3 H3 0.9300
C4 C5 1.399(10)
C4 Ru1 2.204(6)
C4 H4 0.9300
C5 C6 1.443(8)
C5 Ru1 2.194(6)
C5 H5 0.9300
C6 Si2 1.875(7)
C6 Ru1 2.271(6)
C7 Si1 1.861(8)
C7 H7A 0.9600
C7 H7B 0.9600
C7 H7C 0.9600
C8 Si1 1.859(7)
C8 H8A 0.9600
C8 H8B 0.9600
C8 H8C 0.9600
C9 Si1 1.883(8)
C9 H9A 0.9600
C9 H9B 0.9600
C9 H9C 0.9600
C10 Si2 1.837(10)
C10 H10A 0.9600
C10 H10B 0.9600
C10 H10C 0.9600
C11 Si2 1.879(7)
C11 H11A 0.9600
C11 H11B 0.9600
C11 H11C 0.9600
C12 Si2 1.889(8)
C12 H12A 0.9600
C12 H12B 0.9600
C12 H12C 0.9600
C13 C14 1.451(10)
C13 C17 1.457(10)
C13 C18 1.501(10)
C13 Ru1 2.197(5)
C14 C15 1.421(10)
C14 C19 1.481(10)
C14 Ru1 2.223(6)
C15 C16 1.394(11)
C15 C20 1.500(11)
C15 Ru1 2.185(6)
C16 C17 1.405(11)
C16 C21 1.519(10)
C16 Ru1 2.151(6)
C17 C22 1.502(11)
C17 Ru1 2.188(7)
C18 H18A 0.9600
C18 H18B 0.9600
C18 H18C 0.9600
C19 H19A 0.9600
C19 H19B 0.9600
C19 H19C 0.9600
C20 H20A 0.9600
C20 H20B 0.9600
C20 H20C 0.9600
C21 H21A 0.9600
C21 H21B 0.9600
C21 H21C 0.9600
C22 H22A 0.9600
C22 H22B 0.9600
C22 H22C 0.9600
C23 C27 1.411(12)
C23 C24 1.421(10)
C23 C28 1.503(12)
C23 Ru2 2.125(7)
C24 C25 1.429(12)
C24 C29 1.527(11)
C24 Ru2 2.101(6)
C25 C26 1.41(2)
C25 C30 1.507(19)
C25 Ru2 2.110(8)
C26 C27 1.40(2)
C26 C31 1.492(15)
C26 Ru2 2.137(10)
C27 C32 1.57(2)
C27 Ru2 2.095(10)
C33 C38 1.416(9)
C33 C34 1.447(9)
C33 S2 1.758(6)
C33 Ru3 2.338(6)
C34 C35 1.437(10)
C34 Si3 1.874(8)
C34 Ru3 2.267(6)
C35 C36 1.373(12)
C35 Ru3 2.199(7)
C35 H35 0.9300
C36 C37 1.418(12)
C36 Ru3 2.190(7)
C36 H36 0.9300
C37 C38 1.441(8)
C37 Ru3 2.200(7)
C37 H37 0.9300
C38 Si4 1.894(7)
C38 Ru3 2.272(6)
C39 Si3 1.923(11)
C39 H39A 0.9600
C39 H39B 0.9600
C39 H39C 0.9600
C40 Si3 1.883(9)
C40 H40A 0.9600
C40 H40B 0.9600
C40 H40C 0.9600
C41 Si3 1.879(14)
C41 H41A 0.9600
C41 H41B 0.9600
C41 H41C 0.9600
C42 Si4 1.861(9)
C42 H42A 0.9600
C42 H42B 0.9600
C42 H42C 0.9600
C43 Si4 1.858(7)
C43 H43A 0.9600
C43 H43B 0.9600
C43 H43C 0.9600
C44 Si4 1.875(9)
C44 H44A 0.9600
C44 H44B 0.9600
C44 H44C 0.9600
C45 C49 1.395(10)
C45 C46 1.440(10)
C45 C50 1.494(9)
C45 Ru3 2.191(5)
C46 C47 1.421(11)
C46 C51 1.489(11)
C46 Ru3 2.176(7)
C47 C48 1.420(12)
C47 C52 1.504(11)
C47 Ru3 2.161(6)
C48 C49 1.419(11)
C48 C53 1.519(11)
C48 Ru3 2.163(6)
C49 C54 1.522(11)
C49 Ru3 2.202(7)
C50 H50A 0.9600
C50 H50B 0.9600
C50 H50C 0.9600
C51 H51A 0.9600
C51 H51B 0.9600
C51 H51C 0.9600
C52 H52A 0.9600
C52 H52B 0.9600
C52 H52C 0.9600
C53 H53A 0.9600
C53 H53B 0.9600
C53 H53C 0.9600
C54 H54A 0.9600
C54 H54B 0.9600
C54 H54C 0.9600
C55 C59 1.403(10)
C55 C56 1.406(10)
C55 C60 1.521(10)
C55 Ru4 2.129(6)
C56 C57 1.321(15)
C56 C61 1.607(16)
C56 Ru4 2.137(8)
C57 C58 1.40(2)
C57 C62 1.594(16)
C57 Ru4 2.117(10)
C58 C63 1.435(14)
C58 C59 1.550(15)
C58 Ru4 2.122(8)
C59 C64 1.476(13)
C59 Ru4 2.110(7)
S1 Ru2 2.3400(16)
S2 Ru4 2.3440(16)
Cl1 Ru2 2.4000(17)
Cl2 Ru4 2.3891(17)

loop_
_geom_torsion_atom_site_label_1
_geom_torsion_atom_site_label_2
_geom_torsion_atom_site_label_3
_geom_torsion_atom_site_label_4
_geom_torsion
C6 C1 C2 C3 -5.1(8)
S1 C1 C2 C3 173.8(4)
Ru1 C1 C2 C3 -54.3(4)
C6 C1 C2 Si1 179.8(4)
S1 C1 C2 Si1 -1.3(7)
Ru1 C1 C2 Si1 130.6(4)
C6 C1 C2 Ru1 49.3(5)
S1 C1 C2 Ru1 -131.9(4)
C1 C2 C3 C4 1.1(8)
Si1 C2 C3 C4 176.5(4)
Ru1 C2 C3 C4 -55.5(5)
C1 C2 C3 Ru1 56.6(4)
Si1 C2 C3 Ru1 -128.0(4)
C2 C3 C4 C5 2.5(8)
Ru1 C3 C4 C5 -54.3(5)
C2 C3 C4 Ru1 56.8(5)
C3 C4 C5 C6 -2.3(8)
Ru1 C4 C5 C6 -56.8(5)
C3 C4 C5 Ru1 54.5(5)
C2 C1 C6 C5 5.2(8)
S1 C1 C6 C5 -173.7(4)
Ru1 C1 C6 C5 54.5(4)
C2 C1 C6 Si2 -179.1(4)
S1 C1 C6 Si2 2.0(7)
Ru1 C1 C6 Si2 -129.8(5)
C2 C1 C6 Ru1 -49.3(5)
S1 C1 C6 Ru1 131.8(4)
C4 C5 C6 C1 -1.4(8)
Ru1 C5 C6 C1 -57.2(4)
C4 C5 C6 Si2 -177.4(4)
Ru1 C5 C6 Si2 126.8(4)
C4 C5 C6 Ru1 55.8(5)
C17 C13 C14 C15 2.8(6)
C18 C13 C14 C15 177.7(6)
Ru1 C13 C14 C15 -59.6(4)
C17 C13 C14 C19 -169.7(6)
C18 C13 C14 C19 5.1(10)
Ru1 C13 C14 C19 127.9(7)
C17 C13 C14 Ru1 62.5(4)
C18 C13 C14 Ru1 -122.7(6)
C13 C14 C15 C16 -1.2(7)
C19 C14 C15 C16 171.0(7)
Ru1 C14 C15 C16 -60.9(4)
C13 C14 C15 C20 -178.7(6)
C19 C14 C15 C20 -6.5(10)
Ru1 C14 C15 C20 121.6(6)
C13 C14 C15 Ru1 59.7(4)
C19 C14 C15 Ru1 -128.1(7)
C14 C15 C16 C17 -1.0(7)
C20 C15 C16 C17 176.5(6)
Ru1 C15 C16 C17 -63.6(4)
C14 C15 C16 C21 -179.5(6)
C20 C15 C16 C21 -2.0(10)
Ru1 C15 C16 C21 117.9(6)
C14 C15 C16 Ru1 62.7(4)
C20 C15 C16 Ru1 -119.9(6)
C15 C16 C17 C13 2.8(7)
C21 C16 C17 C13 -178.7(6)
Ru1 C16 C17 C13 -60.9(4)
C15 C16 C17 C22 -173.0(6)
C21 C16 C17 C22 5.6(11)
Ru1 C16 C17 C22 123.4(7)
C15 C16 C17 Ru1 63.6(4)
C21 C16 C17 Ru1 -117.9(6)
C14 C13 C17 C16 -3.4(7)
C18 C13 C17 C16 -178.0(6)
Ru1 C13 C17 C16 60.1(4)
C14 C13 C17 C22 172.3(6)
C18 C13 C17 C22 -2.3(11)
Ru1 C13 C17 C22 -124.2(7)
C14 C13 C17 Ru1 -63.5(4)
C18 C13 C17 Ru1 121.9(7)
C27 C23 C24 C25 -1.3(7)
C28 C23 C24 C25 177.6(6)
Ru2 C23 C24 C25 -61.1(5)
C27 C23 C24 C29 -178.1(6)
C28 C23 C24 C29 0.8(10)
Ru2 C23 C24 C29 122.1(6)
C27 C23 C24 Ru2 59.8(5)
C28 C23 C24 Ru2 -121.3(6)
C23 C24 C25 C26 -0.3(9)
C29 C24 C25 C26 176.3(8)
Ru2 C24 C25 C26 -61.9(6)
C23 C24 C25 C30 -179.5(7)
C29 C24 C25 C30 -2.9(12)
Ru2 C24 C25 C30 119.0(8)
C23 C24 C25 Ru2 61.5(5)
C29 C24 C25 Ru2 -121.9(7)
C24 C25 C26 C27 1.8(11)
C30 C25 C26 C27 -179.1(8)
Ru2 C25 C26 C27 -59.0(8)
C24 C25 C26 C31 -179.8(8)
C30 C25 C26 C31 -0.7(16)
Ru2 C25 C26 C31 119.5(10)
C24 C25 C26 Ru2 60.7(5)
C30 C25 C26 Ru2 -120.1(9)
C25 C26 C27 C23 -2.6(12)
C31 C26 C27 C23 179.1(9)
Ru2 C26 C27 C23 -61.9(6)
C25 C26 C27 C32 -179.8(8)
C31 C26 C27 C32 2.0(19)
Ru2 C26 C27 C32 120.9(10)
C25 C26 C27 Ru2 59.3(7)
C31 C26 C27 Ru2 -119.0(12)
C24 C23 C27 C26 2.4(10)
C28 C23 C27 C26 -176.4(8)
Ru2 C23 C27 C26 62.3(7)
C24 C23 C27 C32 179.8(7)
C28 C23 C27 C32 1.0(12)
Ru2 C23 C27 C32 -120.3(9)
C24 C23 C27 Ru2 -59.9(5)
C28 C23 C27 Ru2 121.3(7)
C38 C33 C34 C35 -7.5(8)
S2 C33 C34 C35 172.8(4)
Ru3 C33 C34 C35 -55.7(5)
C38 C33 C34 Si3 179.1(5)
S2 C33 C34 Si3 -0.7(7)
Ru3 C33 C34 Si3 130.9(5)
C38 C33 C34 Ru3 48.2(5)
S2 C33 C34 Ru3 -131.5(4)
C33 C34 C35 C36 4.3(9)
Si3 C34 C35 C36 178.2(6)
Ru3 C34 C35 C36 -54.4(6)
C33 C34 C35 Ru3 58.6(5)
Si3 C34 C35 Ru3 -127.4(4)
C34 C35 C36 C37 0.1(10)
Ru3 C35 C36 C37 -55.3(6)
C34 C35 C36 Ru3 55.4(6)
C35 C36 C37 C38 -1.5(9)
Ru3 C36 C37 C38 -57.1(5)
C35 C36 C37 Ru3 55.6(6)
C34 C33 C38 C37 6.3(8)
S2 C33 C38 C37 -174.0(4)
Ru3 C33 C38 C37 54.3(5)
C34 C33 C38 Si4 -178.9(4)
S2 C33 C38 Si4 0.9(7)
Ru3 C33 C38 Si4 -130.9(4)
C34 C33 C38 Ru3 -48.0(5)
S2 C33 C38 Ru3 131.7(4)
C36 C37 C38 C33 -1.7(8)
Ru3 C37 C38 C33 -57.3(5)
C36 C37 C38 Si4 -176.8(5)
Ru3 C37 C38 Si4 127.6(4)
C36 C37 C38 Ru3 55.6(5)
C49 C45 C46 C47 2.1(7)
C50 C45 C46 C47 177.7(6)
Ru3 C45 C46 C47 -61.1(4)
C49 C45 C46 C51 -169.7(7)
C50 C45 C46 C51 6.0(11)
Ru3 C45 C46 C51 127.2(7)
C49 C45 C46 Ru3 63.1(4)
C50 C45 C46 Ru3 -121.2(6)
C45 C46 C47 C48 -0.1(7)
C51 C46 C47 C48 171.8(7)
Ru3 C46 C47 C48 -61.8(4)
C45 C46 C47 C52 -179.0(6)
C51 C46 C47 C52 -7.1(11)
Ru3 C46 C47 C52 119.4(7)
C45 C46 C47 Ru3 61.7(4)
C51 C46 C47 Ru3 -126.4(7)
C46 C47 C48 C49 -1.9(7)
C52 C47 C48 C49 177.0(6)
Ru3 C47 C48 C49 -64.0(4)
C46 C47 C48 C53 -177.2(6)
C52 C47 C48 C53 1.7(11)
Ru3 C47 C48 C53 120.7(7)
C46 C47 C48 Ru3 62.1(4)
C52 C47 C48 Ru3 -119.0(7)
C46 C45 C49 C48 -3.3(7)
C50 C45 C49 C48 -179.0(6)
Ru3 C45 C49 C48 58.7(4)
C46 C45 C49 C54 171.2(6)
C50 C45 C49 C54 -4.5(10)
Ru3 C45 C49 C54 -126.8(7)
C46 C45 C49 Ru3 -62.0(4)
C50 C45 C49 Ru3 122.3(6)
C47 C48 C49 C45 3.3(7)
C53 C48 C49 C45 178.5(6)
Ru3 C48 C49 C45 -59.5(4)
C47 C48 C49 C54 -171.2(6)
C53 C48 C49 C54 4.0(10)
Ru3 C48 C49 C54 126.0(7)
C47 C48 C49 Ru3 62.8(4)
C53 C48 C49 Ru3 -121.9(7)
C59 C55 C56 C57 -1.4(9)
C60 C55 C56 C57 176.4(7)
Ru4 C55 C56 C57 -60.9(6)
C59 C55 C56 C61 179.1(7)
C60 C55 C56 C61 -3.1(12)
Ru4 C55 C56 C61 119.6(8)
C59 C55 C56 Ru4 59.5(5)
C60 C55 C56 Ru4 -122.7(7)
C55 C56 C57 C58 1.2(11)
C61 C56 C57 C58 -179.4(9)
Ru4 C56 C57 C58 -59.3(8)
C55 C56 C57 C62 -179.5(8)
C61 C56 C57 C62 -0.1(15)
Ru4 C56 C57 C62 119.9(9)
C55 C56 C57 Ru4 60.5(6)
C61 C56 C57 Ru4 -120.1(9)
C56 C57 C58 C63 179.9(8)
C62 C57 C58 C63 0.6(16)
Ru4 C57 C58 C63 119.5(9)
C56 C57 C58 C59 -0.5(11)
C62 C57 C58 C59 -179.8(8)
Ru4 C57 C58 C59 -60.9(5)
C56 C57 C58 Ru4 60.4(7)
C62 C57 C58 Ru4 -118.9(9)
C56 C55 C59 C64 178.9(7)
C60 C55 C59 C64 1.1(11)
Ru4 C55 C59 C64 -121.0(8)
C56 C55 C59 C58 1.1(7)
C60 C55 C59 C58 -176.8(6)
Ru4 C55 C59 C58 61.2(4)
C56 C55 C59 Ru4 -60.1(5)
C60 C55 C59 Ru4 122.0(6)
C57 C58 C59 C55 -0.4(8)
C63 C58 C59 C55 179.2(8)
Ru4 C58 C59 C55 -62.9(5)
C57 C58 C59 C64 -178.2(8)
C63 C58 C59 C64 1.4(13)
Ru4 C58 C59 C64 119.3(7)
C57 C58 C59 Ru4 62.5(6)
C63 C58 C59 Ru4 -117.8(9)
C3 C2 Si1 C8 -98.1(5)
C1 C2 Si1 C8 76.9(6)
Ru1 C2 Si1 C8 175.5(5)
C3 C2 Si1 C7 136.0(5)
C1 C2 Si1 C7 -48.9(6)
Ru1 C2 Si1 C7 49.6(5)
C3 C2 Si1 C9 17.3(5)
C1 C2 Si1 C9 -167.6(5)
Ru1 C2 Si1 C9 -69.0(5)
C1 C6 Si2 C10 43.2(6)
C5 C6 Si2 C10 -141.2(5)
Ru1 C6 Si2 C10 -56.4(5)
C1 C6 Si2 C11 -81.6(6)
C5 C6 Si2 C11 94.1(5)
Ru1 C6 Si2 C11 178.8(4)
C1 C6 Si2 C12 163.9(5)
C5 C6 Si2 C12 -20.4(6)
Ru1 C6 Si2 C12 64.3(5)
C35 C34 Si3 C41 143.5(6)
C33 C34 Si3 C41 -43.0(7)
Ru3 C34 Si3 C41 58.1(6)
C35 C34 Si3 C40 -91.7(6)
C33 C34 Si3 C40 81.7(7)
Ru3 C34 Si3 C40 -177.1(6)
C35 C34 Si3 C39 22.6(7)
C33 C34 Si3 C39 -163.9(6)
Ru3 C34 Si3 C39 -62.8(7)
C33 C38 Si4 C43 -76.1(6)
C37 C38 Si4 C43 98.8(5)
Ru3 C38 Si4 C43 -175.9(4)
C33 C38 Si4 C42 49.9(6)
C37 C38 Si4 C42 -135.2(5)
Ru3 C38 Si4 C42 -49.9(6)
C33 C38 Si4 C44 169.0(5)
C37 C38 Si4 C44 -16.1(6)
Ru3 C38 Si4 C44 69.2(5)
C6 C1 S1 Ru2 87.8(5)
C2 C1 S1 Ru2 -91.1(4)
Ru1 C1 S1 Ru2 177.7(3)
C38 C33 S2 Ru4 90.3(5)
C34 C33 S2 Ru4 -90.0(5)
Ru3 C33 S2 Ru4 -178.5(4)
C17 C16 Ru1 C15 117.7(6)
C21 C16 Ru1 C15 -121.3(10)
C15 C16 Ru1 C17 -117.7(6)
C21 C16 Ru1 C17 121.0(11)
C15 C16 Ru1 C5 70.6(5)
C17 C16 Ru1 C5 -171.6(4)
C21 C16 Ru1 C5 -50.7(10)
C15 C16 Ru1 C13 -80.1(5)
C17 C16 Ru1 C13 37.7(4)
C21 C16 Ru1 C13 158.7(10)
C15 C16 Ru1 C4 105.7(5)
C17 C16 Ru1 C4 -136.6(5)
C21 C16 Ru1 C4 -15.6(9)
C15 C16 Ru1 C3 143.9(4)
C17 C16 Ru1 C3 -98.3(5)
C21 C16 Ru1 C3 22.7(9)
C15 C16 Ru1 C14 -37.1(4)
C17 C16 Ru1 C14 80.6(5)
C21 C16 Ru1 C14 -158.4(10)
C15 C16 Ru1 C6 40.9(8)
C17 C16 Ru1 C6 158.7(5)
C21 C16 Ru1 C6 -80.4(11)
C15 C16 Ru1 C2 176.1(4)
C17 C16 Ru1 C2 -66.1(5)
C21 C16 Ru1 C2 54.8(10)
C15 C16 Ru1 C1 -162.9(10)
C17 C16 Ru1 C1 -45.2(14)
C21 C16 Ru1 C1 75.8(15)
C14 C15 Ru1 C16 -118.2(6)
C20 C15 Ru1 C16 120.0(10)
C16 C15 Ru1 C17 37.5(4)
C14 C15 Ru1 C17 -80.7(5)
C20 C15 Ru1 C17 157.5(9)
C16 C15 Ru1 C5 -123.9(5)
C14 C15 Ru1 C5 117.9(5)
C20 C15 Ru1 C5 -3.9(9)
C16 C15 Ru1 C13 81.0(5)
C14 C15 Ru1 C13 -37.1(4)
C20 C15 Ru1 C13 -158.9(9)
C16 C15 Ru1 C4 -85.6(5)
C14 C15 Ru1 C4 156.3(4)
C20 C15 Ru1 C4 34.5(9)
C16 C15 Ru1 C3 -52.9(6)
C14 C15 Ru1 C3 -171.1(4)
C20 C15 Ru1 C3 67.1(9)
C16 C15 Ru1 C14 118.2(6)
C20 C15 Ru1 C14 -121.8(10)
C16 C15 Ru1 C6 -160.6(4)
C14 C15 Ru1 C6 81.3(5)
C20 C15 Ru1 C6 -40.5(9)
C16 C15 Ru1 C2 -17.0(17)
C14 C15 Ru1 C2 -135.2(13)
C20 C15 Ru1 C2 103.0(16)
C16 C15 Ru1 C1 172.7(5)
C14 C15 Ru1 C1 54.5(7)
C20 C15 Ru1 C1 -67.2(10)
C13 C17 Ru1 C16 118.5(7)
C22 C17 Ru1 C16 -120.6(10)
C16 C17 Ru1 C15 -37.2(5)
C13 C17 Ru1 C15 81.3(5)
C22 C17 Ru1 C15 -157.8(9)
C16 C17 Ru1 C5 19.6(10)
C13 C17 Ru1 C5 138.1(7)
C22 C17 Ru1 C5 -101.0(11)
C16 C17 Ru1 C13 -118.5(7)
C22 C17 Ru1 C13 121.0(10)
C16 C17 Ru1 C4 57.8(6)
C13 C17 Ru1 C4 176.2(4)
C22 C17 Ru1 C4 -62.8(9)
C16 C17 Ru1 C3 94.8(5)
C13 C17 Ru1 C3 -146.7(4)
C22 C17 Ru1 C3 -25.7(9)
C16 C17 Ru1 C14 -79.5(5)
C13 C17 Ru1 C14 38.9(4)
C22 C17 Ru1 C14 159.9(9)
C16 C17 Ru1 C6 -145.4(9)
C13 C17 Ru1 C6 -27.0(12)
C22 C17 Ru1 C6 94.0(12)
C16 C17 Ru1 C2 134.4(5)
C13 C17 Ru1 C2 -107.2(4)
C22 C17 Ru1 C2 13.8(9)
C16 C17 Ru1 C1 168.9(4)
C13 C17 Ru1 C1 -72.6(5)
C22 C17 Ru1 C1 48.4(9)
C4 C5 Ru1 C16 68.2(5)
C6 C5 Ru1 C16 -159.3(4)
C4 C5 Ru1 C15 104.5(4)
C6 C5 Ru1 C15 -123.0(4)
C4 C5 Ru1 C17 54.3(9)
C6 C5 Ru1 C17 -173.2(7)
C4 C5 Ru1 C13 163.3(5)
C6 C5 Ru1 C13 -64.2(7)
C6 C5 Ru1 C4 132.5(6)
C4 C5 Ru1 C3 -29.4(3)
C6 C5 Ru1 C3 103.2(4)
C4 C5 Ru1 C14 142.1(4)
C6 C5 Ru1 C14 -85.4(4)
C4 C5 Ru1 C6 -132.5(6)
C4 C5 Ru1 C2 -66.1(4)
C6 C5 Ru1 C2 66.4(4)
C4 C5 Ru1 C1 -101.9(4)
C6 C5 Ru1 C1 30.7(4)
C14 C13 Ru1 C16 78.3(5)
C17 C13 Ru1 C16 -36.7(5)
C18 C13 Ru1 C16 -160.5(9)
C14 C13 Ru1 C15 36.5(4)
C17 C13 Ru1 C15 -78.5(5)
C18 C13 Ru1 C15 157.7(9)
C14 C13 Ru1 C17 115.0(6)
C18 C13 Ru1 C17 -123.8(10)
C14 C13 Ru1 C5 -31.0(7)
C17 C13 Ru1 C5 -146.0(6)
C18 C13 Ru1 C5 90.2(9)
C14 C13 Ru1 C4 102.4(12)
C17 C13 Ru1 C4 -12.6(14)
C18 C13 Ru1 C4 -136.3(11)
C14 C13 Ru1 C3 166.7(4)
C17 C13 Ru1 C3 51.7(6)
C18 C13 Ru1 C3 -72.1(9)
C17 C13 Ru1 C14 -115.0(6)
C18 C13 Ru1 C14 121.2(9)
C14 C13 Ru1 C6 -74.1(5)
C17 C13 Ru1 C6 170.9(4)
C18 C13 Ru1 C6 47.2(9)
C14 C13 Ru1 C2 -154.3(4)
C17 C13 Ru1 C2 90.7(5)
C18 C13 Ru1 C2 -33.1(9)
C14 C13 Ru1 C1 -113.9(4)
C17 C13 Ru1 C1 131.1(4)
C18 C13 Ru1 C1 7.3(8)
C5 C4 Ru1 C16 -125.6(4)
C3 C4 Ru1 C16 102.7(4)
C5 C4 Ru1 C15 -87.0(4)
C3 C4 Ru1 C15 141.2(4)
C5 C4 Ru1 C17 -157.7(4)
C3 C4 Ru1 C17 70.6(5)
C3 C4 Ru1 C5 -131.7(5)
C5 C4 Ru1 C13 -147.8(11)
C3 C4 Ru1 C13 80.5(12)
C5 C4 Ru1 C3 131.7(5)
C5 C4 Ru1 C14 -63.2(5)
C3 C4 Ru1 C14 165.0(4)
C5 C4 Ru1 C6 29.2(3)
C3 C4 Ru1 C6 -102.6(4)
C5 C4 Ru1 C2 102.7(4)
C3 C4 Ru1 C2 -29.0(3)
C5 C4 Ru1 C1 66.0(4)
C3 C4 Ru1 C1 -65.7(4)
C4 C3 Ru1 C16 -87.8(4)
C2 C3 Ru1 C16 139.9(4)
C4 C3 Ru1 C15 -57.1(5)
C2 C3 Ru1 C15 170.6(4)
C4 C3 Ru1 C17 -127.8(4)
C2 C3 Ru1 C17 100.0(4)
C4 C3 Ru1 C5 29.3(3)
C2 C3 Ru1 C5 -103.0(4)
C4 C3 Ru1 C13 -159.1(4)
C2 C3 Ru1 C13 68.6(5)
C2 C3 Ru1 C4 -132.3(6)
C4 C3 Ru1 C14 -93.9(17)
C2 C3 Ru1 C14 133.8(16)
C4 C3 Ru1 C6 66.6(4)
C2 C3 Ru1 C6 -65.7(4)
C4 C3 Ru1 C2 132.3(6)
C4 C3 Ru1 C1 102.1(4)
C2 C3 Ru1 C1 -30.2(3)
C15 C14 Ru1 C16 37.0(5)
C13 C14 Ru1 C16 -81.9(5)
C19 C14 Ru1 C16 159.7(9)
C13 C14 Ru1 C15 -119.0(6)
C19 C14 Ru1 C15 122.7(10)
C15 C14 Ru1 C17 79.5(5)
C13 C14 Ru1 C17 -39.4(4)
C19 C14 Ru1 C17 -157.8(9)
C15 C14 Ru1 C5 -76.0(5)
C13 C14 Ru1 C5 165.0(4)
C19 C14 Ru1 C5 46.6(9)
C15 C14 Ru1 C13 119.0(6)
C19 C14 Ru1 C13 -118.4(10)
C15 C14 Ru1 C4 -38.5(7)
C13 C14 Ru1 C4 -157.4(4)
C19 C14 Ru1 C4 84.2(9)
C15 C14 Ru1 C3 43.5(18)
C13 C14 Ru1 C3 -75.5(17)
C19 C14 Ru1 C3 166.1(14)
C15 C14 Ru1 C6 -116.1(5)
C13 C14 Ru1 C6 124.9(4)
C19 C14 Ru1 C6 6.5(9)
C15 C14 Ru1 C2 166.8(5)
C13 C14 Ru1 C2 47.9(7)
C19 C14 Ru1 C2 -70.5(10)
C15 C14 Ru1 C1 -153.9(4)
C13 C14 Ru1 C1 87.2(4)
C19 C14 Ru1 C1 -31.2(9)
C1 C6 Ru1 C16 172.3(5)
C5 C6 Ru1 C16 43.8(8)
Si2 C6 Ru1 C16 -64.7(8)
C1 C6 Ru1 C15 -160.0(4)
C5 C6 Ru1 C15 71.5(5)
Si2 C6 Ru1 C15 -37.0(5)
C1 C6 Ru1 C17 -60.5(11)
C5 C6 Ru1 C17 171.0(9)
Si2 C6 Ru1 C17 62.5(11)
C1 C6 Ru1 C5 128.5(6)
Si2 C6 Ru1 C5 -108.5(6)
C1 C6 Ru1 C13 -81.2(5)
C5 C6 Ru1 C13 150.3(4)
Si2 C6 Ru1 C13 41.8(6)
C1 C6 Ru1 C4 99.7(4)
C5 C6 Ru1 C4 -28.8(4)
Si2 C6 Ru1 C4 -137.2(5)
C1 C6 Ru1 C3 62.9(4)
C5 C6 Ru1 C3 -65.6(4)
Si2 C6 Ru1 C3 -174.1(5)
C1 C6 Ru1 C14 -120.3(4)
C5 C6 Ru1 C14 111.2(4)
Si2 C6 Ru1 C14 2.7(5)
C1 C6 Ru1 C2 26.3(3)
C5 C6 Ru1 C2 -102.2(4)
Si2 C6 Ru1 C2 149.3(5)
C5 C6 Ru1 C1 -128.5(6)
Si2 C6 Ru1 C1 123.0(6)
C3 C2 Ru1 C16 -57.2(5)
C1 C2 Ru1 C16 173.3(4)
Si1 C2 Ru1 C16 52.3(5)
C3 C2 Ru1 C15 -43.1(15)
C1 C2 Ru1 C15 -172.6(13)
Si1 C2 Ru1 C15 66.4(15)
C3 C2 Ru1 C17 -94.1(4)
C1 C2 Ru1 C17 136.4(4)
Si1 C2 Ru1 C17 15.4(5)
C3 C2 Ru1 C5 65.8(4)
C1 C2 Ru1 C5 -63.7(3)
Si1 C2 Ru1 C5 175.3(5)
C3 C2 Ru1 C13 -136.3(4)
C1 C2 Ru1 C13 94.1(4)
Si1 C2 Ru1 C13 -26.8(5)
C3 C2 Ru1 C4 29.0(4)
C1 C2 Ru1 C4 -100.5(4)
Si1 C2 Ru1 C4 138.5(5)
C1 C2 Ru1 C3 -129.5(5)
Si1 C2 Ru1 C3 109.5(6)
C3 C2 Ru1 C14 -167.4(5)
C1 C2 Ru1 C14 63.1(6)
Si1 C2 Ru1 C14 -57.9(7)
C3 C2 Ru1 C6 103.3(4)
C1 C2 Ru1 C6 -26.2(3)
Si1 C2 Ru1 C6 -147.2(5)
C3 C2 Ru1 C1 129.5(5)
Si1 C2 Ru1 C1 -121.0(5)
C6 C1 Ru1 C16 -162.7(11)
C2 C1 Ru1 C16 -26.0(13)
S1 C1 Ru1 C16 86.5(13)
C6 C1 Ru1 C15 40.5(7)
C2 C1 Ru1 C15 177.3(5)
S1 C1 Ru1 C15 -70.3(7)
C6 C1 Ru1 C17 160.3(4)
C2 C1 Ru1 C17 -62.9(5)
S1 C1 Ru1 C17 49.5(6)
C6 C1 Ru1 C5 -31.6(4)
C2 C1 Ru1 C5 105.1(4)
S1 C1 Ru1 C5 -142.5(5)
C6 C1 Ru1 C13 119.5(4)
C2 C1 Ru1 C13 -103.7(4)
S1 C1 Ru1 C13 8.7(6)
C6 C1 Ru1 C4 -68.8(4)
C2 C1 Ru1 C4 67.9(4)
S1 C1 Ru1 C4 -179.6(5)
C6 C1 Ru1 C3 -106.0(4)
C2 C1 Ru1 C3 30.7(3)
S1 C1 Ru1 C3 143.2(5)
C6 C1 Ru1 C14 76.9(4)
C2 C1 Ru1 C14 -146.3(4)
S1 C1 Ru1 C14 -33.9(6)
C2 C1 Ru1 C6 136.7(5)
S1 C1 Ru1 C6 -110.8(6)
C6 C1 Ru1 C2 -136.7(5)
S1 C1 Ru1 C2 112.5(6)
C26 C27 Ru2 C24 -81.1(9)
C23 C27 Ru2 C24 38.2(6)
C32 C27 Ru2 C24 154.3(18)
C26 C27 Ru2 C25 -37.3(8)
C23 C27 Ru2 C25 82.0(7)
C32 C27 Ru2 C25 -161.8(18)
C26 C27 Ru2 C23 -119.3(12)
C32 C27 Ru2 C23 116(2)
C23 C27 Ru2 C26 119.3(12)
C32 C27 Ru2 C26 -124.6(19)
C26 C27 Ru2 S1 -174.9(8)
C23 C27 Ru2 S1 -55.6(8)
C32 C27 Ru2 S1 60.5(16)
C26 C27 Ru2 Cl1 56.3(10)
C23 C27 Ru2 Cl1 175.6(5)
C32 C27 Ru2 Cl1 -68.3(18)
C23 C24 Ru2 C27 -37.9(7)
C25 C24 Ru2 C27 80.3(9)
C29 C24 Ru2 C27 -156.2(10)
C23 C24 Ru2 C25 -118.2(8)
C29 C24 Ru2 C25 123.5(11)
C25 C24 Ru2 C23 118.2(8)
C29 C24 Ru2 C23 -118.2(9)
C23 C24 Ru2 C26 -80.7(8)
C25 C24 Ru2 C26 37.6(9)
C29 C24 Ru2 C26 161.1(11)
C23 C24 Ru2 S1 82.9(4)
C25 C24 Ru2 S1 -158.9(7)
C29 C24 Ru2 S1 -35.3(8)
C23 C24 Ru2 Cl1 -150.8(4)
C25 C24 Ru2 Cl1 -32.6(8)
C29 C24 Ru2 Cl1 91.0(8)
C26 C25 Ru2 C27 37.1(7)
C24 C25 Ru2 C27 -80.6(7)
C30 C25 Ru2 C27 160.4(16)
C26 C25 Ru2 C24 117.8(11)
C30 C25 Ru2 C24 -119.0(18)
C26 C25 Ru2 C23 80.2(8)
C24 C25 Ru2 C23 -37.6(5)
C30 C25 Ru2 C23 -156.6(16)
C24 C25 Ru2 C26 -117.8(11)
C30 C25 Ru2 C26 123.3(17)
C26 C25 Ru2 S1 152.0(8)
C24 C25 Ru2 S1 34.3(9)
C30 C25 Ru2 S1 -84.7(14)
C26 C25 Ru2 Cl1 -82.4(8)
C24 C25 Ru2 Cl1 159.8(5)
C30 C25 Ru2 Cl1 40.9(15)
C24 C23 Ru2 C27 117.5(10)
C28 C23 Ru2 C27 -123.0(12)
C27 C23 Ru2 C24 -117.5(10)
C28 C23 Ru2 C24 119.5(9)
C27 C23 Ru2 C25 -79.6(10)
C24 C23 Ru2 C25 37.9(6)
C28 C23 Ru2 C25 157.5(10)
C27 C23 Ru2 C26 -36.8(10)
C24 C23 Ru2 C26 80.7(9)
C28 C23 Ru2 C26 -159.8(11)
C27 C23 Ru2 S1 136.5(8)
C24 C23 Ru2 S1 -106.0(4)
C28 C23 Ru2 S1 13.6(8)
C27 C23 Ru2 Cl1 -11.9(12)
C24 C23 Ru2 Cl1 105.6(7)
C28 C23 Ru2 Cl1 -134.9(7)
C25 C26 Ru2 C27 -118.8(9)
C31 C26 Ru2 C27 124(3)
C27 C26 Ru2 C24 80.4(7)
C25 C26 Ru2 C24 -38.3(6)
C31 C26 Ru2 C24 -155(3)
C27 C26 Ru2 C25 118.8(9)
C31 C26 Ru2 C25 -117(3)
C27 C26 Ru2 C23 37.1(6)
C25 C26 Ru2 C23 -81.7(6)
C31 C26 Ru2 C23 161(3)
C27 C26 Ru2 S1 14(3)
C25 C26 Ru2 S1 -104(2)
C31 C26 Ru2 S1 138.6(16)
C27 C26 Ru2 Cl1 -135.3(8)
C25 C26 Ru2 Cl1 105.9(7)
C31 C26 Ru2 Cl1 -11(2)
C1 S1 Ru2 C27 -136.0(4)
C1 S1 Ru2 C24 152.9(3)
C1 S1 Ru2 C25 130.9(5)
C1 S1 Ru2 C23 -167.7(3)
C1 S1 Ru2 C26 -146.8(19)
C1 S1 Ru2 Cl1 2.9(2)
C46 C47 Ru3 C48 -117.6(7)
C52 C47 Ru3 C48 120.3(12)
C48 C47 Ru3 C46 117.6(7)
C52 C47 Ru3 C46 -122.1(12)
C48 C47 Ru3 C36 -103.1(5)
C46 C47 Ru3 C36 139.3(5)
C52 C47 Ru3 C36 17.2(10)
C48 C47 Ru3 C45 80.0(5)
C46 C47 Ru3 C45 -37.7(5)
C52 C47 Ru3 C45 -159.8(11)
C48 C47 Ru3 C35 -69.0(6)
C46 C47 Ru3 C35 173.4(5)
C52 C47 Ru3 C35 51.3(11)
C48 C47 Ru3 C37 -142.0(5)
C46 C47 Ru3 C37 100.3(5)
C52 C47 Ru3 C37 -21.8(10)
C48 C47 Ru3 C49 38.5(4)
C46 C47 Ru3 C49 -79.2(5)
C52 C47 Ru3 C49 158.7(11)
C48 C47 Ru3 C34 -38.7(9)
C46 C47 Ru3 C34 -156.3(6)
C52 C47 Ru3 C34 81.6(12)
C48 C47 Ru3 C38 -174.7(4)
C46 C47 Ru3 C38 67.7(6)
C52 C47 Ru3 C38 -54.4(11)
C48 C47 Ru3 C33 163.8(10)
C46 C47 Ru3 C33 46.2(14)
C52 C47 Ru3 C33 -75.9(16)
C49 C48 Ru3 C47 115.6(7)
C53 C48 Ru3 C47 -121.5(11)
C49 C48 Ru3 C46 78.0(5)
C47 C48 Ru3 C46 -37.6(5)
C53 C48 Ru3 C46 -159.1(10)
C49 C48 Ru3 C36 -156.2(5)
C47 C48 Ru3 C36 88.3(6)
C53 C48 Ru3 C36 -33.3(10)
C49 C48 Ru3 C45 34.9(5)
C47 C48 Ru3 C45 -80.6(5)
C53 C48 Ru3 C45 157.8(10)
C49 C48 Ru3 C35 -118.5(5)
C47 C48 Ru3 C35 125.9(5)
C53 C48 Ru3 C35 4.3(10)
C49 C48 Ru3 C37 171.2(5)
C47 C48 Ru3 C37 55.6(6)
C53 C48 Ru3 C37 -66.0(11)
C47 C48 Ru3 C49 -115.6(7)
C53 C48 Ru3 C49 122.9(12)
C49 C48 Ru3 C34 -82.2(5)
C47 C48 Ru3 C34 162.2(4)
C53 C48 Ru3 C34 40.7(10)
C49 C48 Ru3 C38 140.2(15)
C47 C48 Ru3 C38 24.6(18)
C53 C48 Ru3 C38 -96.9(19)
C49 C48 Ru3 C33 -56.8(8)
C47 C48 Ru3 C33 -172.4(5)
C53 C48 Ru3 C33 66.1(11)
C45 C46 Ru3 C47 -117.9(7)
C51 C46 Ru3 C47 119.9(11)
C47 C46 Ru3 C48 37.7(5)
C45 C46 Ru3 C48 -80.2(5)
C51 C46 Ru3 C48 157.6(10)
C47 C46 Ru3 C36 -55.5(6)
C45 C46 Ru3 C36 -173.4(4)
C51 C46 Ru3 C36 64.4(10)
C47 C46 Ru3 C45 117.9(7)
C51 C46 Ru3 C45 -122.2(11)
C47 C46 Ru3 C35 -16.7(12)
C45 C46 Ru3 C35 -134.5(10)
C51 C46 Ru3 C35 103.3(13)
C47 C46 Ru3 C37 -93.2(5)
C45 C46 Ru3 C37 148.9(4)
C51 C46 Ru3 C37 26.7(10)
C47 C46 Ru3 C49 80.3(5)
C45 C46 Ru3 C49 -37.6(4)
C51 C46 Ru3 C49 -159.8(10)
C47 C46 Ru3 C34 146.9(9)
C45 C46 Ru3 C34 29.0(11)
C51 C46 Ru3 C34 -93.2(12)
C47 C46 Ru3 C38 -133.4(5)
C45 C46 Ru3 C38 108.7(4)
C51 C46 Ru3 C38 -13.5(10)
C47 C46 Ru3 C33 -167.9(5)
C45 C46 Ru3 C33 74.2(5)
C51 C46 Ru3 C33 -48.0(10)
C35 C36 Ru3 C47 127.3(5)
C37 C36 Ru3 C47 -101.5(5)
C35 C36 Ru3 C48 87.7(5)
C37 C36 Ru3 C48 -141.1(5)
C35 C36 Ru3 C46 158.9(4)
C37 C36 Ru3 C46 -69.8(5)
C35 C36 Ru3 C45 139.9(14)
C37 C36 Ru3 C45 -88.9(15)
C37 C36 Ru3 C35 131.2(6)
C35 C36 Ru3 C37 -131.2(6)
C35 C36 Ru3 C49 64.1(6)
C37 C36 Ru3 C49 -164.7(5)
C35 C36 Ru3 C34 -28.4(4)
C37 C36 Ru3 C34 102.8(4)
C35 C36 Ru3 C38 -101.4(5)
C37 C36 Ru3 C38 29.8(4)
C35 C36 Ru3 C33 -65.3(4)
C37 C36 Ru3 C33 65.9(4)
C49 C45 Ru3 C47 -78.6(5)
C46 C45 Ru3 C47 37.4(5)
C50 C45 Ru3 C47 158.9(9)
C49 C45 Ru3 C48 -35.8(5)
C46 C45 Ru3 C48 80.2(5)
C50 C45 Ru3 C48 -158.3(9)
C49 C45 Ru3 C46 -116.0(7)
C50 C45 Ru3 C46 121.5(9)
C49 C45 Ru3 C36 -92.2(16)
C46 C45 Ru3 C36 23.8(18)
C50 C45 Ru3 C36 145.3(15)
C49 C45 Ru3 C35 32.7(8)
C46 C45 Ru3 C35 148.7(6)
C50 C45 Ru3 C35 -89.8(9)
C49 C45 Ru3 C37 -165.4(4)
C46 C45 Ru3 C37 -49.4(6)
C50 C45 Ru3 C37 72.1(8)
C46 C45 Ru3 C49 116.0(7)
C50 C45 Ru3 C49 -122.5(9)
C49 C45 Ru3 C34 74.6(5)
C46 C45 Ru3 C34 -169.4(4)
C50 C45 Ru3 C34 -47.9(8)
C49 C45 Ru3 C38 154.5(4)
C46 C45 Ru3 C38 -89.5(5)
C50 C45 Ru3 C38 32.0(8)
C49 C45 Ru3 C33 114.9(5)
C46 C45 Ru3 C33 -129.1(4)
C50 C45 Ru3 C33 -7.6(8)
C36 C35 Ru3 C47 -66.5(6)
C34 C35 Ru3 C47 159.6(4)
C36 C35 Ru3 C48 -103.1(5)
C34 C35 Ru3 C48 123.0(5)
C36 C35 Ru3 C46 -54.4(11)
C34 C35 Ru3 C46 171.7(8)
C34 C35 Ru3 C36 -133.9(7)
C36 C35 Ru3 C45 -162.4(5)
C34 C35 Ru3 C45 63.7(7)
C36 C35 Ru3 C37 30.1(4)
C34 C35 Ru3 C37 -103.8(5)
C36 C35 Ru3 C49 -140.8(5)
C34 C35 Ru3 C49 85.3(5)
C36 C35 Ru3 C34 133.9(7)
C36 C35 Ru3 C38 67.5(4)
C34 C35 Ru3 C38 -66.4(4)
C36 C35 Ru3 C33 102.7(5)
C34 C35 Ru3 C33 -31.2(4)
C36 C37 Ru3 C47 89.3(5)
C38 C37 Ru3 C47 -139.6(5)
C36 C37 Ru3 C48 56.8(7)
C38 C37 Ru3 C48 -172.1(5)
C36 C37 Ru3 C46 129.7(5)
C38 C37 Ru3 C46 -99.2(5)
C38 C37 Ru3 C36 131.1(7)
C36 C37 Ru3 C45 159.9(5)
C38 C37 Ru3 C45 -69.0(6)
C36 C37 Ru3 C35 -29.1(4)
C38 C37 Ru3 C35 101.9(5)
C36 C37 Ru3 C49 92.0(19)
C38 C37 Ru3 C49 -137.0(17)
C36 C37 Ru3 C34 -66.1(5)
C38 C37 Ru3 C34 65.0(4)
C36 C37 Ru3 C38 -131.1(7)
C36 C37 Ru3 C33 -101.7(5)
C38 C37 Ru3 C33 29.4(4)
C45 C49 Ru3 C47 82.3(5)
C48 C49 Ru3 C47 -38.9(5)
C54 C49 Ru3 C47 -158.1(9)
C45 C49 Ru3 C48 121.2(7)
C54 C49 Ru3 C48 -119.2(10)
C45 C49 Ru3 C46 39.1(4)
C48 C49 Ru3 C46 -82.2(5)
C54 C49 Ru3 C46 158.6(9)
C45 C49 Ru3 C36 159.3(5)
C48 C49 Ru3 C36 38.1(8)
C54 C49 Ru3 C36 -81.1(9)
C48 C49 Ru3 C45 -121.2(7)
C54 C49 Ru3 C45 119.6(10)
C45 C49 Ru3 C35 -163.4(5)
C48 C49 Ru3 C35 75.3(6)
C54 C49 Ru3 C35 -43.9(9)
C45 C49 Ru3 C37 79.5(19)
C48 C49 Ru3 C37 -42(2)
C54 C49 Ru3 C37 -161.0(16)
C45 C49 Ru3 C34 -123.4(4)
C48 C49 Ru3 C34 115.3(5)
C54 C49 Ru3 C34 -3.9(8)
C45 C49 Ru3 C38 -47.2(8)
C48 C49 Ru3 C38 -168.4(5)
C54 C49 Ru3 C38 72.4(10)
C45 C49 Ru3 C33 -85.6(5)
C48 C49 Ru3 C33 153.2(5)
C54 C49 Ru3 C33 34.0(9)
C35 C34 Ru3 C47 -44.4(9)
C33 C34 Ru3 C47 -172.1(6)
Si3 C34 Ru3 C47 64.2(9)
C35 C34 Ru3 C48 -71.2(6)
C33 C34 Ru3 C48 161.2(4)
Si3 C34 Ru3 C48 37.4(6)
C35 C34 Ru3 C46 -170.9(9)
C33 C34 Ru3 C46 61.4(10)
Si3 C34 Ru3 C46 -62.3(11)
C35 C34 Ru3 C36 27.7(5)
C33 C34 Ru3 C36 -100.0(5)
Si3 C34 Ru3 C36 136.2(6)
C35 C34 Ru3 C45 -149.2(5)
C33 C34 Ru3 C45 83.1(5)
Si3 C34 Ru3 C45 -40.6(6)
C33 C34 Ru3 C35 -127.7(7)
Si3 C34 Ru3 C35 108.6(7)
C35 C34 Ru3 C37 65.0(5)
C33 C34 Ru3 C37 -62.7(4)
Si3 C34 Ru3 C37 173.6(6)
C35 C34 Ru3 C49 -111.3(5)
C33 C34 Ru3 C49 121.0(4)
Si3 C34 Ru3 C49 -2.7(6)
C35 C34 Ru3 C38 102.0(5)
C33 C34 Ru3 C38 -25.7(3)
Si3 C34 Ru3 C38 -149.4(6)
C35 C34 Ru3 C33 127.7(7)
Si3 C34 Ru3 C33 -123.7(7)
C33 C38 Ru3 C47 -172.3(4)
C37 C38 Ru3 C47 57.6(6)
Si4 C38 Ru3 C47 -50.9(6)
C33 C38 Ru3 C48 167.0(15)
C37 C38 Ru3 C48 36.9(18)
Si4 C38 Ru3 C48 -71.5(17)
C33 C38 Ru3 C46 -134.4(4)
C37 C38 Ru3 C46 95.5(5)
Si4 C38 Ru3 C46 -12.9(5)
C33 C38 Ru3 C36 100.2(5)
C37 C38 Ru3 C36 -29.9(5)
Si4 C38 Ru3 C36 -138.4(6)
C33 C38 Ru3 C45 -92.4(4)
C37 C38 Ru3 C45 137.5(5)
Si4 C38 Ru3 C45 29.0(5)
C33 C38 Ru3 C35 63.7(4)
C37 C38 Ru3 C35 -66.4(5)
Si4 C38 Ru3 C35 -174.9(5)
C33 C38 Ru3 C37 130.1(6)
Si4 C38 Ru3 C37 -108.5(7)
C33 C38 Ru3 C49 -62.4(7)
C37 C38 Ru3 C49 167.5(6)
Si4 C38 Ru3 C49 59.0(7)
C33 C38 Ru3 C34 26.3(4)
C37 C38 Ru3 C34 -103.8(5)
Si4 C38 Ru3 C34 147.7(5)
C37 C38 Ru3 C33 -130.1(6)
Si4 C38 Ru3 C33 121.4(6)
C38 C33 Ru3 C47 27.3(13)
C34 C33 Ru3 C47 164.3(11)
S2 C33 Ru3 C47 -85.7(13)
C38 C33 Ru3 C48 -175.3(5)
C34 C33 Ru3 C48 -38.3(7)
S2 C33 Ru3 C48 71.6(8)
C38 C33 Ru3 C46 64.6(5)
C34 C33 Ru3 C46 -158.4(4)
S2 C33 Ru3 C46 -48.4(7)
C38 C33 Ru3 C36 -68.6(5)
C34 C33 Ru3 C36 68.4(5)
S2 C33 Ru3 C36 178.4(6)
C38 C33 Ru3 C45 105.5(4)
C34 C33 Ru3 C45 -117.5(4)
S2 C33 Ru3 C45 -7.5(6)
C38 C33 Ru3 C35 -105.0(5)
C34 C33 Ru3 C35 32.0(5)
S2 C33 Ru3 C35 141.9(6)
C38 C33 Ru3 C37 -30.8(4)
C34 C33 Ru3 C37 106.2(5)
S2 C33 Ru3 C37 -143.8(6)
C38 C33 Ru3 C49 146.5(4)
C34 C33 Ru3 C49 -76.5(5)
S2 C33 Ru3 C49 33.5(6)
C38 C33 Ru3 C34 -137.0(6)
S2 C33 Ru3 C34 110.0(7)
C34 C33 Ru3 C38 137.0(6)
S2 C33 Ru3 C38 -113.0(6)
C55 C59 Ru4 C57 76.0(6)
C64 C59 Ru4 C57 -160.3(11)
C58 C59 Ru4 C57 -38.8(6)
C55 C59 Ru4 C58 114.8(7)
C64 C59 Ru4 C58 -121.5(12)
C64 C59 Ru4 C55 123.7(11)
C58 C59 Ru4 C55 -114.8(7)
C55 C59 Ru4 C56 36.2(5)
C64 C59 Ru4 C56 159.9(10)
C58 C59 Ru4 C56 -78.6(7)
C55 C59 Ru4 S2 -86.7(4)
C64 C59 Ru4 S2 37.0(10)
C58 C59 Ru4 S2 158.5(6)
C55 C59 Ru4 Cl2 148.1(3)
C64 C59 Ru4 Cl2 -88.1(10)
C58 C59 Ru4 Cl2 33.4(8)
C56 C57 Ru4 C59 -80.4(7)
C58 C57 Ru4 C59 43.1(7)
C62 C57 Ru4 C59 162.3(18)
C56 C57 Ru4 C58 -123.5(10)
C62 C57 Ru4 C58 119.2(19)
C56 C57 Ru4 C55 -37.6(6)
C58 C57 Ru4 C55 85.9(7)
C62 C57 Ru4 C55 -154.9(18)
C58 C57 Ru4 C56 123.5(10)
C62 C57 Ru4 C56 -117(2)
C56 C57 Ru4 S2 -14(2)
C58 C57 Ru4 S2 109.3(17)
C62 C57 Ru4 S2 -131.5(12)
C56 C57 Ru4 Cl2 134.5(7)
C58 C57 Ru4 Cl2 -102.0(7)
C62 C57 Ru4 Cl2 17.2(17)
C57 C58 Ru4 C59 -113.4(8)
C63 C58 Ru4 C59 124(2)
C63 C58 Ru4 C57 -122(2)
C59 C58 Ru4 C57 113.4(8)
C57 C58 Ru4 C55 -75.3(6)
C63 C58 Ru4 C55 162(2)
C59 C58 Ru4 C55 38.1(4)
C57 C58 Ru4 C56 -33.0(6)
C63 C58 Ru4 C56 -155(2)
C59 C58 Ru4 C56 80.4(5)
C57 C58 Ru4 S2 -150.0(6)
C63 C58 Ru4 S2 87.8(19)
C59 C58 Ru4 S2 -36.6(8)
C57 C58 Ru4 Cl2 86.3(7)
C63 C58 Ru4 Cl2 -36(2)
C59 C58 Ru4 Cl2 -160.3(5)
C56 C55 Ru4 C59 120.3(7)
C60 C55 Ru4 C59 -119.4(9)
C59 C55 Ru4 C57 -85.0(7)
C56 C55 Ru4 C57 35.3(7)
C60 C55 Ru4 C57 155.7(10)
C59 C55 Ru4 C58 -42.3(6)
C56 C55 Ru4 C58 78.0(7)
C60 C55 Ru4 C58 -161.7(10)
C59 C55 Ru4 C56 -120.3(7)
C60 C55 Ru4 C56 120.3(11)
C59 C55 Ru4 S2 102.3(4)
C56 C55 Ru4 S2 -137.4(6)
C60 C55 Ru4 S2 -17.1(8)
C59 C55 Ru4 Cl2 -109.3(7)
C56 C55 Ru4 Cl2 11.0(10)
C60 C55 Ru4 Cl2 131.3(7)
C57 C56 Ru4 C59 82.8(8)
C55 C56 Ru4 C59 -36.3(5)
C61 C56 Ru4 C59 -152.2(11)
C55 C56 Ru4 C57 -119.1(10)
C61 C56 Ru4 C57 125.0(14)
C57 C56 Ru4 C58 35.2(8)
C55 C56 Ru4 C58 -84.0(7)
C61 C56 Ru4 C58 160.2(12)
C57 C56 Ru4 C55 119.1(10)
C61 C56 Ru4 C55 -115.9(13)
C57 C56 Ru4 S2 174.6(8)
C55 C56 Ru4 S2 55.4(6)
C61 C56 Ru4 S2 -60.4(10)
C57 C56 Ru4 Cl2 -56.6(9)
C55 C56 Ru4 Cl2 -175.7(4)
C61 C56 Ru4 Cl2 68.4(11)
C33 S2 Ru4 C59 -153.3(3)
C33 S2 Ru4 C57 146.4(16)
C33 S2 Ru4 C58 -128.3(5)
C33 S2 Ru4 C55 167.5(3)
C33 S2 Ru4 C56 136.1(4)
C33 S2 Ru4 Cl2 -2.5(3)
